data_4080027
loop_
_publ_author_name
'Kaneko, Takeshi'
'Suwa, Hitoshi'
'Takao, Toshiro'
'Suzuki, Hiroharu'

_publ_section_title
;
 Intramolecular Borylene Transfer Leading to the Formation of a
 \m3-BC2Ring on a Triruthenium Cluster
;
_journal_issue 3
_journal_name_full Organometallics
_journal_page_first 737
_journal_paper_doi 10.1021/om3012079
_journal_volume 32
_journal_year 2013
_chemical_formula_sum 'C38 H55 B Ru3'
_chemical_formula_weight 825.84
_chemical_name_systematic
; 
 ? 
;
_space_group_IT_number 14
_symmetry_cell_setting monoclinic
_symmetry_space_group_name_Hall '-P 2yn'
_symmetry_space_group_name_H-M 'P 1 21/n 1'
_atom_sites_solution_hydrogens geom
_atom_sites_solution_primary direct
_atom_sites_solution_secondary difmap
_audit_creation_method SHELXL-97
_cell_angle_alpha 90.00
_cell_angle_beta 101.5550(12)
_cell_angle_gamma 90.00
_cell_formula_units_Z 8
_cell_length_a 24.9664(8)
_cell_length_b 11.5356(4)
_cell_length_c 25.4235(11)
_cell_measurement_reflns_used 61595
_cell_measurement_temperature 123(2)
_cell_measurement_theta_max 27.48
_cell_measurement_theta_min 3.00
_cell_volume 7173.6(5)
_computing_cell_refinement PROCESS-AUTO
_computing_data_collection 'PROCESS-AUTO (Rigaku, 1998)'
_computing_data_reduction 'SHELXS-97 (Sheldrick, 1990)'
_computing_molecular_graphics 'ORTEX (P.McArdle, 1995)'
_computing_publication_material SHELXL-97
_computing_structure_refinement 'SHELXL-97 (Sheldrick, 1997)'
_computing_structure_solution SHELXS-97
_diffrn_ambient_temperature 123(2)
_diffrn_detector_area_resol_mean 10
_diffrn_measured_fraction_theta_full 0.996
_diffrn_measured_fraction_theta_max 0.996
_diffrn_measurement_device_type 'Rigaku R-AXIS RAPID Imaging Plate'
_diffrn_measurement_method \w
_diffrn_radiation_monochromator graphite
_diffrn_radiation_source 'Rigaku Rotating Anode ultraX18'
_diffrn_radiation_type MoK\a
_diffrn_radiation_wavelength 0.71069
_diffrn_reflns_av_R_equivalents 0.0701
_diffrn_reflns_av_sigmaI/netI 0.0630
_diffrn_reflns_limit_h_max 32
_diffrn_reflns_limit_h_min -30
_diffrn_reflns_limit_k_max 14
_diffrn_reflns_limit_k_min -14
_diffrn_reflns_limit_l_max 29
_diffrn_reflns_limit_l_min -33
_diffrn_reflns_number 61595
_diffrn_reflns_theta_full 27.48
_diffrn_reflns_theta_max 27.48
_diffrn_reflns_theta_min 3.00
_exptl_absorpt_coefficient_mu 1.271
_exptl_absorpt_correction_T_max 1.0000
_exptl_absorpt_correction_T_min 0.3367
_exptl_absorpt_correction_type empirical
_exptl_crystal_colour brown
_exptl_crystal_density_diffrn 1.529
_exptl_crystal_density_meas ?
_exptl_crystal_density_method 'not measured'
_exptl_crystal_description block
_exptl_crystal_F_000 3360
_exptl_crystal_size_max 0.273
_exptl_crystal_size_mid 0.205
_exptl_crystal_size_min 0.100
_refine_diff_density_max 1.851
_refine_diff_density_min -0.980
_refine_diff_density_rms 0.195
_refine_ls_extinction_coef 0.00133(15)
_refine_ls_extinction_expression Fc^*^=kFc[1+0.001xFc^2^\l^3^/sin(2\q)]^-1/4^
_refine_ls_extinction_method SHELXL
_refine_ls_goodness_of_fit_ref 0.647
_refine_ls_hydrogen_treatment mixed
_refine_ls_matrix_type full
_refine_ls_number_parameters 815
_refine_ls_number_reflns 16357
_refine_ls_number_restraints 0
_refine_ls_restrained_S_all 0.647
_refine_ls_R_factor_all 0.0672
_refine_ls_R_factor_gt 0.0612
_refine_ls_shift/su_max 0.003
_refine_ls_shift/su_mean 0.000
_refine_ls_structure_factor_coef Fsqd
_refine_ls_weighting_details 'calc w=1/[\s^2^(Fo^2^)+(0.1338P)^2^+368.4396P] where P=(Fo^2^+2Fc^2^)/3'
_refine_ls_weighting_scheme calc
_refine_ls_wR_factor_gt 0.2004
_refine_ls_wR_factor_ref 0.2065
_reflns_number_gt 14357
_reflns_number_total 17158
_reflns_threshold_expression >2sigma(I)
_cod_data_source_file om3012079_si_002.cif
_cod_data_source_block 4
_cod_depositor_comments
;
The following automatic conversions were performed:

'_symmetry_cell_setting' value 'Monoclinic' changed to 'monoclinic'
according to /home/saulius/struct/CIF-dictionaries/cif_core.dic
dictionary named 'cif_core.dic' version 2.4.2 from
2011-04-26.

'_exptl_absorpt_correction_type' value 'Empirical'
changed to 'empirical' according to
/home/saulius/struct/CIF-dictionaries/cif_core.dic dictionary named
'cif_core.dic' version 2.4.2 from 2011-04-26.

Automatic conversion script
Id: cif_fix_values 1891 2012-01-12 08:04:46Z andrius 

The following automatic conversions were performed:

'_exptl_crystal_density_meas' value 'not measured' was changed to '?'
- the value is perceived as not measured.

Automatic conversion script
Id: cif_fix_values 3008 2015-01-20 13:52:24Z robertas 
;
_cod_original_sg_symbol_H-M P21/n
_cod_database_code 4080027

loop_
_symmetry_equiv_pos_as_xyz
'x, y, z'
'x+1/2, -y+1/2, z+1/2'
'-x, -y, -z'
'-x-1/2, y-1/2, -z-1/2'

loop_
_atom_site_label
_atom_site_type_symbol
_atom_site_fract_x
_atom_site_fract_y
_atom_site_fract_z
_atom_site_U_iso_or_equiv
_atom_site_adp_type
_atom_site_occupancy
_atom_site_symmetry_multiplicity
_atom_site_calc_flag
_atom_site_refinement_flags
_atom_site_disorder_assembly
_atom_site_disorder_group
Ru3 Ru 0.90418(2) 0.15031(5) 0.76133(2) 0.02094(15) Uani 1 1 d . . .
Ru1 Ru 0.87362(2) 0.15740(5) 0.86117(2) 0.02122(15) Uani 1 1 d . A .
Ru2 Ru 0.92550(2) 0.35102(5) 0.82632(2) 0.02262(15) Uani 1 1 d . A .
Ru6 Ru 0.85863(2) 0.19230(5) 0.38148(2) 0.02286(15) Uani 1 1 d . . .
Ru4 Ru 0.75215(2) 0.19489(5) 0.39941(2) 0.02139(15) Uani 1 1 d . B .
Ru5 Ru 0.81939(2) 0.39179(5) 0.42584(3) 0.02419(16) Uani 1 1 d . B .
C2 C 0.9486(3) 0.1071(6) 0.8379(3) 0.0232(14) Uani 1 1 d . A .
C8 C 1.0351(3) 0.0004(8) 0.8739(4) 0.0331(17) Uani 1 1 d . A .
H8A H 1.0527 0.0729 0.8828 0.06(4) Uiso 1 1 calc R . .
C3 C 0.9793(3) -0.0017(7) 0.8517(3) 0.0249(14) Uani 1 1 d . . .
C4 C 0.9550(3) -0.1108(7) 0.8412(3) 0.0305(16) Uani 1 1 d . A .
H4A H 0.9168 -0.1157 0.8271 0.02(2) Uiso 1 1 calc R . .
C5 C 0.9852(4) -0.2109(8) 0.8508(4) 0.0358(18) Uani 1 1 d . . .
H5A H 0.9678 -0.2838 0.8427 0.07(4) Uiso 1 1 calc R A .
C6 C 1.0407(4) -0.2062(8) 0.8721(4) 0.040(2) Uani 1 1 d . A .
H6A H 1.0613 -0.2758 0.8787 0.05(3) Uiso 1 1 calc R . .
C7 C 1.0658(4) -0.1016(9) 0.8835(5) 0.049(3) Uani 1 1 d . . .
H7A H 1.1039 -0.0980 0.8978 0.03(2) Uiso 1 1 calc R A .
B1 B 0.8514(4) 0.2745(8) 0.7881(5) 0.038(2) Uani 1 1 d . A .
C40 C 0.8275(3) 0.1486(6) 0.4507(3) 0.0236(14) Uani 1 1 d . B .
C46 C 0.8631(4) 0.0445(7) 0.5375(4) 0.0353(19) Uani 1 1 d . B .
H46A H 0.8718 0.1173 0.5545 0.10(6) Uiso 1 1 calc R . .
C41 C 0.8392(3) 0.0403(7) 0.4823(3) 0.0244(14) Uani 1 1 d . . .
C42 C 0.8272(4) -0.0681(8) 0.4601(3) 0.0334(17) Uani 1 1 d . B .
H42A H 0.8107 -0.0735 0.4231 0.07(4) Uiso 1 1 calc R . .
C43 C 0.8380(4) -0.1682(7) 0.4894(4) 0.0345(18) Uani 1 1 d . . .
H43A H 0.8294 -0.2413 0.4726 0.04(3) Uiso 1 1 calc R B .
C44 C 0.8616(4) -0.1624(8) 0.5438(4) 0.038(2) Uani 1 1 d . B .
H44A H 0.8690 -0.2315 0.5643 0.013(18) Uiso 1 1 calc R . .
C45 C 0.8742(4) -0.0579(9) 0.5674(4) 0.044(2) Uani 1 1 d . . .
B2 B 0.7917(6) 0.3148(9) 0.3503(5) 0.044(3) Uani 1 1 d . B .
C9 C 0.8098(3) 0.1989(7) 0.9065(3) 0.0281(16) Uani 1 1 d . . .
C10 C 0.8593(3) 0.1713(7) 0.9427(3) 0.0279(16) Uani 1 1 d . A .
C11 C 0.8733(3) 0.0534(7) 0.9341(3) 0.0296(16) Uani 1 1 d . . .
C12 C 0.8322(3) 0.0101(7) 0.8916(3) 0.0292(16) Uani 1 1 d . A .
C13 C 0.7927(3) 0.0997(8) 0.8746(3) 0.0300(16) Uani 1 1 d . A .
C14 C 0.7783(4) 0.3126(9) 0.9050(4) 0.040(2) Uani 1 1 d . A .
C15 C 0.8889(4) 0.2499(9) 0.9867(3) 0.0364(19) Uani 1 1 d . . .
H15A H 0.9273 0.2263 0.9967 0.03(2) Uiso 1 1 calc R A .
H15B H 0.8718 0.2442 1.0181 0.09(5) Uiso 1 1 calc R . .
H15C H 0.8868 0.3301 0.9737 0.07(4) Uiso 1 1 calc R . .
C16 C 0.9214(4) -0.0102(8) 0.9657(4) 0.0374(19) Uani 1 1 d . A .
C17 C 0.8245(4) -0.1153(8) 0.8747(4) 0.043(2) Uani 1 1 d . . .
H17A H 0.8185 -0.1206 0.8355 0.04(3) Uiso 1 1 calc R A .
H17B H 0.7928 -0.1472 0.8871 0.06(4) Uiso 1 1 calc R . .
H17C H 0.8573 -0.1596 0.8906 0.09(5) Uiso 1 1 calc R . .
C18 C 0.7418(4) 0.0877(10) 0.8318(4) 0.042(2) Uani 1 1 d . . .
C19 C 0.9313(3) 0.5146(7) 0.8742(3) 0.0299(16) Uani 1 1 d . . .
C20 C 0.9047(3) 0.5393(7) 0.8207(3) 0.0278(15) Uani 1 1 d . A .
C21 C 0.9416(3) 0.5143(7) 0.7860(3) 0.0264(15) Uani 1 1 d . . .
C22 C 0.9918(3) 0.4733(7) 0.8187(4) 0.0297(16) Uani 1 1 d . A .
C23 C 0.9853(4) 0.4757(7) 0.8730(4) 0.0328(17) Uani 1 1 d . A .
C24 C 0.9100(5) 0.5475(10) 0.9245(4) 0.052(3) Uani 1 1 d . A .
C25 C 0.8488(4) 0.5943(8) 0.8045(4) 0.040(2) Uani 1 1 d . . .
C26 C 0.9322(4) 0.5416(8) 0.7272(4) 0.041(2) Uani 1 1 d . A .
C27 C 1.0436(4) 0.4481(9) 0.7998(5) 0.047(2) Uani 1 1 d . . .
H27A H 1.0353 0.4345 0.7610 0.08(5) Uiso 1 1 calc R A .
H27B H 1.0609 0.3789 0.8182 0.07(4) Uiso 1 1 calc R . .
H27C H 1.0684 0.5143 0.8080 0.04(3) Uiso 1 1 calc R . .
C28 C 1.0293(5) 0.4484(9) 0.9219(4) 0.051(3) Uani 1 1 d . . .
C29 C 0.9390(4) 0.1502(7) 0.6880(3) 0.0312(17) Uani 1 1 d . A .
C30 C 0.9412(3) 0.0335(7) 0.7078(3) 0.0279(16) Uani 1 1 d . A .
C31 C 0.8866(3) -0.0037(7) 0.7076(3) 0.0267(15) Uani 1 1 d . A .
C32 C 0.8507(4) 0.0901(7) 0.6871(3) 0.0320(17) Uani 1 1 d . A .
C33 C 0.8829(4) 0.1834(7) 0.6736(3) 0.0324(17) Uani 1 1 d . A .
C34 C 0.9874(5) 0.2166(10) 0.6769(4) 0.049(3) Uani 1 1 d . . .
H34A H 0.9830 0.2991 0.6842 0.06(4) Uiso 1 1 calc R A .
H34B H 0.9899 0.2064 0.6392 0.04(3) Uiso 1 1 calc R . .
H34C H 1.0209 0.1876 0.7001 0.03(3) Uiso 1 1 calc R . .
C35 C 0.9917(4) -0.0397(10) 0.7212(4) 0.045(2) Uani 1 1 d . . .
C36 C 0.8679(4) -0.1235(8) 0.7167(4) 0.041(2) Uani 1 1 d . . .
C37 C 0.7888(4) 0.0835(10) 0.6756(4) 0.046(2) Uani 1 1 d . . .
C38 C 0.8606(5) 0.2940(8) 0.6459(4) 0.044(2) Uani 1 1 d . . .
C47 C 0.6660(3) 0.2333(7) 0.3629(3) 0.0280(16) Uani 1 1 d . . .
C48 C 0.6707(3) 0.2113(7) 0.4190(3) 0.0291(16) Uani 1 1 d . B .
C49 C 0.6881(3) 0.0923(8) 0.4290(3) 0.0321(17) Uani 1 1 d . . .
C50 C 0.6956(3) 0.0448(7) 0.3788(4) 0.0310(17) Uani 1 1 d . B .
C51 C 0.6820(3) 0.1324(7) 0.3390(3) 0.0297(16) Uani 1 1 d . B .
C52 C 0.6446(4) 0.3439(9) 0.3332(4) 0.042(2) Uani 1 1 d . B .
C53 C 0.6530(4) 0.2902(9) 0.4594(4) 0.040(2) Uani 1 1 d . . .
H53A H 0.6765 0.2780 0.4947 0.05(3) Uiso 1 1 calc R B .
H53B H 0.6150 0.2730 0.4614 0.07(4) Uiso 1 1 calc R . .
H53C H 0.6558 0.3710 0.4484 0.05(3) Uiso 1 1 calc R . .
C54 C 0.6937(4) 0.0304(11) 0.4806(4) 0.051(3) Uani 1 1 d . B .
H54A H 0.7060 0.0847 0.5102 0.03(2) Uiso 1 1 calc R . .
H54B H 0.7206 -0.0320 0.4821 0.05(3) Uiso 1 1 calc R . .
H54C H 0.6583 -0.0026 0.4837 0.04(3) Uiso 1 1 calc R . .
C55 C 0.7042(4) -0.0818(8) 0.3674(5) 0.047(2) Uani 1 1 d . . .
H55A H 0.7182 -0.1224 0.4012 0.04(3) Uiso 1 1 calc R B .
H55B H 0.7306 -0.0886 0.3438 0.04(3) Uiso 1 1 calc R . .
H55C H 0.6693 -0.1164 0.3498 0.02(2) Uiso 1 1 calc R . .
C56 C 0.6810(4) 0.1188(10) 0.2790(4) 0.042(2) Uani 1 1 d . . .
C57 C 0.8123(4) 0.5205(7) 0.4891(3) 0.0333(18) Uani 1 1 d . . .
C58 C 0.7798(3) 0.5579(7) 0.4405(4) 0.0319(17) Uani 1 1 d . B .
C59 C 0.8145(4) 0.5804(8) 0.4028(4) 0.039(2) Uani 1 1 d . . .
C60 C 0.8686(4) 0.5535(7) 0.4295(5) 0.045(2) Uani 1 1 d . B .
C61 C 0.8673(4) 0.5168(8) 0.4828(4) 0.040(2) Uani 1 1 d . B .
C62 C 0.7904(7) 0.4979(11) 0.5389(5) 0.074(4) Uani 1 1 d . B .
C63 C 0.7200(4) 0.5896(10) 0.4308(8) 0.073(5) Uani 1 1 d . . .
H63A H 0.7030 0.5732 0.3934 0.10(6) Uiso 1 1 calc R B .
H63B H 0.7163 0.6724 0.4381 0.09(5) Uiso 1 1 calc R . .
H63C H 0.7019 0.5440 0.4547 0.08(5) Uiso 1 1 calc R . .
C64 C 0.7996(8) 0.6329(11) 0.3481(5) 0.079(5) Uani 1 1 d . B .
C65 C 0.9210(6) 0.5747(11) 0.4093(8) 0.083(5) Uani 1 1 d . . .
H65A H 0.9477 0.5142 0.4232 0.07(4) Uiso 1 1 calc R B .
H65B H 0.9360 0.6507 0.4217 0.05(3) Uiso 1 1 calc R . .
H65C H 0.9132 0.5727 0.3699 0.07(4) Uiso 1 1 calc R . .
C66 C 0.9154(6) 0.4863(12) 0.5275(7) 0.093(6) Uani 1 1 d . . .
C67 C 0.8796(4) 0.1335(9) 0.3049(4) 0.0370(19) Uani 1 1 d . B .
C68 C 0.8892(3) 0.0406(7) 0.3428(3) 0.0284(16) Uani 1 1 d . B .
C69 C 0.9303(3) 0.0727(8) 0.3868(4) 0.0346(18) Uani 1 1 d . B .
C70 C 0.9460(3) 0.1911(9) 0.3776(4) 0.040(2) Uani 1 1 d . B .
C71 C 0.9154(4) 0.2289(8) 0.3261(4) 0.040(2) Uani 1 1 d . B .
C72 C 0.8432(5) 0.1293(11) 0.2506(4) 0.054(3) Uani 1 1 d . . .
C73 C 0.8658(4) -0.0785(9) 0.3314(5) 0.046(2) Uani 1 1 d . . .
H73A H 0.8260 -0.0732 0.3201 0.07(4) Uiso 1 1 calc R B .
H73B H 0.8749 -0.1258 0.3640 0.05(3) Uiso 1 1 calc R . .
H73C H 0.8813 -0.1143 0.3028 0.06(4) Uiso 1 1 calc R . .
C74 C 0.9562(5) -0.0011(11) 0.4331(4) 0.053(3) Uani 1 1 d . . .
C75 C 0.9913(4) 0.2577(14) 0.4125(7) 0.082(5) Uani 1 1 d . . .
C76 C 0.9215(6) 0.3375(9) 0.2979(6) 0.067(4) Uani 1 1 d . . .
H1 H 0.810(5) 0.329(12) 0.778(5) 0.06(4) Uiso 1 1 d . . .
H2 H 0.775(5) 0.342(10) 0.314(5) 0.05(3) Uiso 1 1 d . . .
C1 C 0.9572(4) 0.2076(9) 0.8693(4) 0.027(3) Uiso 0.75(3) 1 d P A 1
C1A C 0.9707(10) 0.203(2) 0.8204(10) 0.016(7) Uiso 0.25(3) 1 d P A 2
C39 C 0.8070(6) 0.2467(14) 0.4707(6) 0.028(4) Uiso 0.53(3) 1 d P B 1
C39A C 0.8596(6) 0.2494(14) 0.4625(6) 0.022(4) Uiso 0.47(3) 1 d P B 2

loop_
_atom_site_aniso_label
_atom_site_aniso_U_11
_atom_site_aniso_U_22
_atom_site_aniso_U_33
_atom_site_aniso_U_23
_atom_site_aniso_U_13
_atom_site_aniso_U_12
Ru3 0.0234(3) 0.0171(3) 0.0240(3) -0.0013(2) 0.0087(2) 0.0000(2)
Ru1 0.0240(3) 0.0179(3) 0.0235(3) 0.0003(2) 0.0089(2) -0.0021(2)
Ru2 0.0255(3) 0.0161(3) 0.0276(3) -0.0006(2) 0.0086(2) -0.0022(2)
Ru6 0.0227(3) 0.0188(3) 0.0293(3) -0.0026(2) 0.0104(2) 0.0010(2)
Ru4 0.0231(3) 0.0172(3) 0.0262(3) -0.0016(2) 0.0103(2) -0.0021(2)
Ru5 0.0259(3) 0.0170(3) 0.0319(3) -0.0040(2) 0.0112(2) -0.0019(2)
C2 0.024(3) 0.019(3) 0.028(4) 0.002(3) 0.008(3) 0.000(3)
C8 0.026(4) 0.027(4) 0.045(5) 0.003(3) 0.003(3) 0.000(3)
C3 0.030(4) 0.021(3) 0.024(3) 0.002(3) 0.006(3) -0.002(3)
C4 0.028(4) 0.029(4) 0.035(4) -0.001(3) 0.006(3) -0.005(3)
C5 0.042(5) 0.022(4) 0.043(5) 0.001(3) 0.007(4) 0.000(3)
C6 0.044(5) 0.026(4) 0.050(5) 0.007(4) 0.006(4) 0.007(4)
C7 0.033(5) 0.033(5) 0.075(7) 0.013(5) -0.008(5) 0.001(4)
B1 0.033(5) 0.017(4) 0.062(7) -0.004(4) 0.006(4) 0.000(3)
C40 0.029(4) 0.019(3) 0.025(3) 0.000(3) 0.010(3) -0.002(3)
C46 0.048(5) 0.019(4) 0.037(4) -0.003(3) 0.005(4) 0.008(3)
C41 0.026(3) 0.020(3) 0.027(4) 0.000(3) 0.006(3) 0.004(3)
C42 0.039(4) 0.029(4) 0.031(4) -0.003(3) 0.004(3) 0.000(3)
C43 0.043(5) 0.020(4) 0.040(5) -0.005(3) 0.008(4) 0.000(3)
C44 0.041(5) 0.034(5) 0.041(5) 0.013(4) 0.010(4) 0.009(4)
C45 0.056(6) 0.045(5) 0.029(4) 0.001(4) 0.006(4) 0.009(5)
B2 0.069(8) 0.021(5) 0.041(6) -0.002(4) 0.009(5) -0.003(5)
C9 0.027(4) 0.035(4) 0.025(4) 0.002(3) 0.015(3) -0.001(3)
C10 0.027(4) 0.032(4) 0.026(4) 0.004(3) 0.008(3) -0.006(3)
C11 0.035(4) 0.031(4) 0.025(4) 0.005(3) 0.013(3) -0.007(3)
C12 0.032(4) 0.028(4) 0.030(4) -0.001(3) 0.012(3) -0.009(3)
C13 0.025(4) 0.037(4) 0.029(4) 0.004(3) 0.010(3) -0.005(3)
C14 0.042(5) 0.042(5) 0.041(5) 0.003(4) 0.020(4) 0.013(4)
C15 0.042(5) 0.040(5) 0.029(4) -0.009(4) 0.008(3) -0.003(4)
C16 0.042(5) 0.032(4) 0.037(4) 0.010(4) 0.007(4) 0.005(4)
C17 0.054(6) 0.028(4) 0.051(5) 0.000(4) 0.023(5) -0.013(4)
C18 0.030(4) 0.061(6) 0.035(4) -0.006(4) 0.007(3) -0.013(4)
C19 0.037(4) 0.021(4) 0.035(4) -0.003(3) 0.013(3) -0.003(3)
C20 0.025(4) 0.021(4) 0.037(4) -0.002(3) 0.007(3) -0.005(3)
C21 0.030(4) 0.019(3) 0.031(4) -0.002(3) 0.008(3) -0.001(3)
C22 0.027(4) 0.020(4) 0.043(4) 0.005(3) 0.010(3) -0.006(3)
C23 0.034(4) 0.022(4) 0.038(4) -0.003(3) -0.002(3) -0.001(3)
C24 0.076(7) 0.044(6) 0.042(5) -0.009(4) 0.028(5) -0.010(5)
C25 0.029(4) 0.028(4) 0.063(6) -0.005(4) 0.008(4) 0.007(3)
C26 0.059(6) 0.034(5) 0.032(4) 0.006(4) 0.009(4) -0.003(4)
C27 0.031(4) 0.039(5) 0.075(7) 0.005(5) 0.021(5) 0.002(4)
C28 0.056(6) 0.034(5) 0.052(6) 0.005(4) -0.019(5) -0.004(4)
C29 0.042(4) 0.029(4) 0.028(4) 0.000(3) 0.019(3) -0.003(3)
C30 0.037(4) 0.025(4) 0.024(3) -0.004(3) 0.010(3) 0.006(3)
C31 0.037(4) 0.019(3) 0.026(3) -0.005(3) 0.010(3) 0.001(3)
C32 0.037(4) 0.028(4) 0.031(4) -0.008(3) 0.006(3) 0.001(3)
C33 0.047(5) 0.028(4) 0.022(4) -0.001(3) 0.007(3) -0.001(4)
C34 0.057(6) 0.047(6) 0.054(6) -0.005(5) 0.038(5) -0.015(5)
C35 0.048(5) 0.051(6) 0.040(5) -0.005(4) 0.020(4) 0.026(5)
C36 0.060(6) 0.021(4) 0.039(5) -0.004(3) 0.006(4) -0.009(4)
C37 0.035(5) 0.049(6) 0.048(5) -0.011(5) -0.002(4) -0.001(4)
C38 0.072(7) 0.029(4) 0.029(4) 0.003(3) 0.008(4) 0.007(4)
C47 0.020(3) 0.029(4) 0.036(4) -0.002(3) 0.008(3) -0.001(3)
C48 0.022(3) 0.030(4) 0.038(4) -0.001(3) 0.012(3) -0.005(3)
C49 0.028(4) 0.034(4) 0.037(4) 0.005(3) 0.013(3) -0.010(3)
C50 0.024(4) 0.025(4) 0.045(5) -0.005(3) 0.010(3) -0.006(3)
C51 0.030(4) 0.028(4) 0.032(4) -0.002(3) 0.008(3) -0.011(3)
C52 0.036(5) 0.038(5) 0.051(5) 0.008(4) 0.004(4) 0.005(4)
C53 0.032(4) 0.049(6) 0.043(5) -0.012(4) 0.019(4) -0.003(4)
C54 0.042(5) 0.066(7) 0.047(6) 0.024(5) 0.012(4) -0.012(5)
C55 0.041(5) 0.025(4) 0.074(7) -0.009(4) 0.012(5) -0.011(4)
C56 0.042(5) 0.051(6) 0.034(4) -0.016(4) 0.010(4) -0.009(4)
C57 0.051(5) 0.022(4) 0.031(4) -0.006(3) 0.018(4) -0.001(3)
C58 0.030(4) 0.014(3) 0.052(5) -0.003(3) 0.007(3) 0.000(3)
C59 0.062(6) 0.022(4) 0.031(4) -0.001(3) 0.008(4) -0.008(4)
C60 0.043(5) 0.018(4) 0.084(7) -0.012(4) 0.038(5) -0.012(4)
C61 0.037(5) 0.026(4) 0.052(5) -0.008(4) -0.003(4) -0.001(4)
C62 0.140(13) 0.047(7) 0.053(7) 0.007(5) 0.060(8) 0.017(8)
C63 0.030(5) 0.034(6) 0.154(15) 0.002(7) 0.012(7) 0.001(4)
C64 0.151(15) 0.044(7) 0.036(6) 0.009(5) 0.000(7) -0.017(8)
C65 0.081(9) 0.040(6) 0.153(16) -0.017(8) 0.084(10) -0.022(6)
C66 0.069(9) 0.044(7) 0.131(14) -0.011(8) -0.062(9) -0.006(6)
C67 0.039(5) 0.041(5) 0.034(4) -0.004(4) 0.015(4) 0.006(4)
C68 0.029(4) 0.026(4) 0.034(4) -0.006(3) 0.013(3) 0.001(3)
C69 0.028(4) 0.040(5) 0.037(4) -0.009(4) 0.008(3) 0.011(3)
C70 0.023(4) 0.044(5) 0.055(5) -0.022(4) 0.017(4) 0.000(4)
C71 0.040(5) 0.031(4) 0.061(6) 0.001(4) 0.034(4) 0.000(4)
C72 0.066(7) 0.067(7) 0.028(5) -0.004(5) 0.011(4) 0.017(6)
C73 0.051(6) 0.033(5) 0.057(6) -0.019(4) 0.016(5) 0.003(4)
C74 0.049(6) 0.072(8) 0.038(5) 0.005(5) 0.007(4) 0.035(6)
C75 0.025(5) 0.089(10) 0.126(13) -0.066(10) 0.003(6) -0.002(6)
C76 0.090(9) 0.025(5) 0.109(11) 0.014(6) 0.075(9) 0.009(5)

loop_
_atom_type_symbol
_atom_type_description
_atom_type_scat_dispersion_real
_atom_type_scat_dispersion_imag
_atom_type_scat_source
C C 0.0033 0.0016 'International Tables Vol C Tables 4.2.6.8 and 6.1.1.4'
H H 0.0000 0.0000 'International Tables Vol C Tables 4.2.6.8 and 6.1.1.4'
B B 0.0013 0.0007 'International Tables Vol C Tables 4.2.6.8 and 6.1.1.4'
Ru Ru -1.2594 0.8363 'International Tables Vol C Tables 4.2.6.8 and 6.1.1.4'

loop_
_geom_angle_atom_site_label_1
_geom_angle_atom_site_label_2
_geom_angle_atom_site_label_3
_geom_angle
C1A Ru3 C2 37.6(8)
C1A Ru3 B1 91.6(8)
C2 Ru3 B1 96.2(4)
C1A Ru3 C32 165.3(8)
C2 Ru3 C32 147.1(3)
B1 Ru3 C32 100.2(4)
C1A Ru3 C29 102.5(8)
C2 Ru3 C29 124.0(3)
B1 Ru3 C29 129.6(4)
C32 Ru3 C29 63.2(3)
C1A Ru3 C33 131.8(8)
C2 Ru3 C33 161.5(3)
B1 Ru3 C33 99.5(4)
C32 Ru3 C33 37.7(3)
C29 Ru3 C33 37.6(3)
C1A Ru3 C31 134.5(8)
C2 Ru3 C31 112.4(3)
B1 Ru3 C31 131.9(3)
C32 Ru3 C31 37.8(3)
C29 Ru3 C31 63.0(3)
C33 Ru3 C31 62.9(3)
C1A Ru3 C30 104.2(8)
C2 Ru3 C30 102.4(3)
B1 Ru3 C30 161.3(4)
C32 Ru3 C30 62.7(3)
C29 Ru3 C30 37.6(3)
C33 Ru3 C30 62.5(3)
C31 Ru3 C30 37.2(3)
C1A Ru3 Ru1 70.2(7)
C2 Ru3 Ru1 49.8(2)
B1 Ru3 Ru1 52.9(3)
C32 Ru3 Ru1 124.1(2)
C29 Ru3 Ru1 172.7(2)
C33 Ru3 Ru1 148.6(2)
C31 Ru3 Ru1 121.5(2)
C30 Ru3 Ru1 142.2(2)
C1A Ru3 Ru2 46.8(7)
C2 Ru3 Ru2 69.5(2)
B1 Ru3 Ru2 47.6(3)
C32 Ru3 Ru2 140.5(2)
C29 Ru3 Ru2 115.7(2)
C33 Ru3 Ru2 115.1(2)
C31 Ru3 Ru2 178.0(2)
C30 Ru3 Ru2 142.5(2)
Ru1 Ru3 Ru2 59.98(2)
C1 Ru1 C2 38.1(3)
C1 Ru1 C10 103.4(3)
C2 Ru1 C10 126.8(3)
C1 Ru1 C9 133.4(4)
C2 Ru1 C9 164.7(3)
C10 Ru1 C9 37.9(3)
C1 Ru1 C12 133.8(4)
C2 Ru1 C12 112.5(3)
C10 Ru1 C12 63.0(3)
C9 Ru1 C12 62.9(3)
C1 Ru1 C11 103.5(4)
C2 Ru1 C11 103.6(3)
C10 Ru1 C11 38.1(3)
C9 Ru1 C11 63.5(3)
C12 Ru1 C11 37.6(3)
C1 Ru1 C13 165.8(3)
C2 Ru1 C13 146.1(3)
C10 Ru1 C13 63.1(3)
C9 Ru1 C13 37.5(3)
C12 Ru1 C13 37.8(3)
C11 Ru1 C13 63.3(3)
C1 Ru1 B1 89.5(4)
C2 Ru1 B1 91.1(3)
C10 Ru1 B1 132.4(4)
C9 Ru1 B1 102.4(3)
C12 Ru1 B1 133.5(3)
C11 Ru1 B1 165.1(4)
C13 Ru1 B1 102.9(3)
C1 Ru1 Ru3 69.9(3)
C2 Ru1 Ru3 48.1(2)
C10 Ru1 Ru3 173.3(2)
C9 Ru1 Ru3 147.2(2)
C12 Ru1 Ru3 121.9(2)
C11 Ru1 Ru3 142.6(2)
C13 Ru1 Ru3 123.6(2)
B1 Ru1 Ru3 48.8(3)
C1 Ru1 Ru2 46.6(3)
C2 Ru1 Ru2 69.3(2)
C10 Ru1 Ru2 114.5(2)
C9 Ru1 Ru2 114.8(2)
C12 Ru1 Ru2 177.4(2)
C11 Ru1 Ru2 140.8(2)
C13 Ru1 Ru2 141.1(2)
B1 Ru1 Ru2 47.4(3)
Ru3 Ru1 Ru2 60.68(2)
C1 Ru2 C1A 38.3(8)
C1 Ru2 B1 96.7(4)
C1A Ru2 B1 93.6(8)
C1 Ru2 C22 110.2(4)
C1A Ru2 C22 95.2(8)
B1 Ru2 C22 146.2(4)
C1 Ru2 C21 147.6(4)
C1A Ru2 C21 121.0(8)
B1 Ru2 C21 111.5(4)
C22 Ru2 C21 37.9(3)
C1 Ru2 C20 151.5(4)
C1A Ru2 C20 157.3(8)
B1 Ru2 C20 101.9(3)
C22 Ru2 C20 62.8(3)
C21 Ru2 C20 37.4(3)
C1 Ru2 C19 114.5(4)
C1A Ru2 C19 139.5(7)
B1 Ru2 C19 124.1(4)
C22 Ru2 C19 62.7(3)
C21 Ru2 C19 62.4(3)
C20 Ru2 C19 37.0(3)
C1 Ru2 C23 95.2(4)
C1A Ru2 C23 104.7(8)
B1 Ru2 C23 161.3(4)
C22 Ru2 C23 37.2(3)
C21 Ru2 C23 62.3(3)
C20 Ru2 C23 62.0(3)
C19 Ru2 C23 37.3(3)
C1 Ru2 Ru1 49.1(3)
C1A Ru2 Ru1 70.1(7)
B1 Ru2 Ru1 52.7(3)
C22 Ru2 Ru1 159.0(2)
C21 Ru2 Ru1 163.1(2)
C20 Ru2 Ru1 132.6(2)
C19 Ru2 Ru1 118.8(2)
C23 Ru2 Ru1 130.1(2)
C1 Ru2 Ru3 70.1(3)
C1A Ru2 Ru3 47.5(7)
B1 Ru2 Ru3 48.9(3)
C22 Ru2 Ru3 121.8(2)
C21 Ru2 Ru3 117.0(2)
C20 Ru2 Ru3 138.1(2)
C19 Ru2 Ru3 172.8(2)
C23 Ru2 Ru3 149.7(2)
Ru1 Ru2 Ru3 59.34(2)
C40 Ru6 C39A 38.5(5)
C40 Ru6 C70 124.5(4)
C39A Ru6 C70 102.9(5)
C40 Ru6 B2 94.2(4)
C39A Ru6 B2 90.5(5)
C70 Ru6 B2 132.2(4)
C40 Ru6 C68 113.4(3)
C39A Ru6 C68 136.5(5)
C70 Ru6 C68 62.8(3)
B2 Ru6 C68 130.4(4)
C40 Ru6 C67 147.6(3)
C39A Ru6 C67 166.0(5)
C70 Ru6 C67 63.2(3)
B2 Ru6 C67 100.1(4)
C68 Ru6 C67 37.6(3)
C40 Ru6 C71 162.5(4)
C39A Ru6 C71 131.2(5)
C70 Ru6 C71 38.0(4)
B2 Ru6 C71 100.6(4)
C68 Ru6 C71 63.3(3)
C67 Ru6 C71 38.1(4)
C40 Ru6 C69 103.0(3)
C39A Ru6 C69 105.9(5)
C70 Ru6 C69 38.2(4)
B2 Ru6 C69 162.2(4)
C68 Ru6 C69 36.8(3)
C67 Ru6 C69 62.6(3)
C71 Ru6 C69 63.5(4)
C40 Ru6 Ru4 49.2(2)
C39A Ru6 Ru4 70.7(4)
C70 Ru6 Ru4 173.3(3)
B2 Ru6 Ru4 51.3(3)
C68 Ru6 Ru4 120.4(2)
C67 Ru6 Ru4 123.2(3)
C71 Ru6 Ru4 148.2(3)
C69 Ru6 Ru4 140.6(3)
C40 Ru6 Ru5 69.4(2)
C39A Ru6 Ru5 46.2(4)
C70 Ru6 Ru5 116.7(2)
B2 Ru6 Ru5 47.5(3)
C68 Ru6 Ru5 177.1(2)
C67 Ru6 Ru5 139.5(3)
C71 Ru6 Ru5 114.4(2)
C69 Ru6 Ru5 144.5(2)
Ru4 Ru6 Ru5 60.46(2)
C39 Ru4 C40 37.9(5)
C39 Ru4 C48 104.4(5)
C40 Ru4 C48 128.8(3)
C39 Ru4 C51 166.1(5)
C40 Ru4 C51 145.5(3)
C48 Ru4 C51 62.9(3)
C39 Ru4 C47 135.1(5)
C40 Ru4 C47 166.6(3)
C48 Ru4 C47 37.9(3)
C51 Ru4 C47 37.2(3)
C39 Ru4 B2 91.2(5)
C40 Ru4 B2 93.6(4)
C48 Ru4 B2 127.6(4)
C51 Ru4 B2 101.1(4)
C47 Ru4 B2 98.2(4)
C39 Ru4 C50 133.4(5)
C40 Ru4 C50 112.9(3)
C48 Ru4 C50 63.2(3)
C51 Ru4 C50 37.4(3)
C47 Ru4 C50 62.6(3)
B2 Ru4 C50 133.1(4)
C39 Ru4 C49 104.1(5)
C40 Ru4 C49 105.3(3)
C48 Ru4 C49 38.1(3)
C51 Ru4 C49 62.6(3)
C47 Ru4 C49 63.0(3)
B2 Ru4 C49 161.1(4)
C50 Ru4 C49 37.5(3)
C39 Ru4 Ru6 70.8(4)
C40 Ru4 Ru6 48.9(2)
C48 Ru4 Ru6 174.3(2)
C51 Ru4 Ru6 122.2(2)
C47 Ru4 Ru6 144.4(2)
B2 Ru4 Ru6 50.9(3)
C50 Ru4 Ru6 122.2(2)
C49 Ru4 Ru6 145.0(2)
C39 Ru4 Ru5 47.2(4)
C40 Ru4 Ru5 69.3(2)
C48 Ru4 Ru5 114.2(2)
C51 Ru4 Ru5 141.2(2)
C47 Ru4 Ru5 114.9(2)
B2 Ru4 Ru5 47.4(3)
C50 Ru4 Ru5 177.2(2)
C49 Ru4 Ru5 140.9(2)
Ru6 Ru4 Ru5 60.42(2)
C39A Ru5 C39 38.7(6)
C39A Ru5 B2 96.8(5)
C39 Ru5 B2 95.9(5)
C39A Ru5 C61 94.2(5)
C39 Ru5 C61 106.6(5)
B2 Ru5 C61 155.1(4)
C39A Ru5 C58 144.0(5)
C39 Ru5 C58 118.8(5)
B2 Ru5 C58 116.2(4)
C61 Ru5 C58 61.9(3)
C39A Ru5 C57 108.0(5)
C39 Ru5 C57 95.6(5)
B2 Ru5 C57 152.1(4)
C61 Ru5 C57 37.2(4)
C58 Ru5 C57 36.8(3)
C39A Ru5 C60 115.9(5)
C39 Ru5 C60 142.4(5)
B2 Ru5 C60 118.0(4)
C61 Ru5 C60 37.4(4)
C58 Ru5 C60 62.0(3)
C57 Ru5 C60 62.2(3)
C39A Ru5 C59 152.8(5)
C39 Ru5 C59 155.9(5)
B2 Ru5 C59 100.4(4)
C61 Ru5 C59 62.3(3)
C58 Ru5 C59 37.5(3)
C57 Ru5 C59 62.2(3)
C60 Ru5 C59 37.0(4)
C39A Ru5 Ru6 49.5(4)
C39 Ru5 Ru6 70.5(4)
B2 Ru5 Ru6 50.8(3)
C61 Ru5 Ru6 127.3(2)
C58 Ru5 Ru6 166.3(2)
C57 Ru5 Ru6 156.7(2)
C60 Ru5 Ru6 117.9(2)
C59 Ru5 Ru6 133.6(2)
C39A Ru5 Ru4 71.1(4)
C39 Ru5 Ru4 48.5(4)
B2 Ru5 Ru4 51.1(3)
C61 Ru5 Ru4 153.6(3)
C58 Ru5 Ru4 118.1(2)
C57 Ru5 Ru4 125.4(2)
C60 Ru5 Ru4 168.8(3)
C59 Ru5 Ru4 135.8(3)
Ru6 Ru5 Ru4 59.11(2)
C1A C2 C1 58.9(12)
C1A C2 C3 123.2(13)
C1 C2 C3 123.8(7)
C1A C2 Ru3 71.0(11)
C1 C2 Ru3 108.9(6)
C3 C2 Ru3 125.1(5)
C1A C2 Ru1 107.8(12)
C1 C2 Ru1 70.2(5)
C3 C2 Ru1 127.1(5)
Ru3 C2 Ru1 82.2(3)
C3 C8 C7 121.6(8)
C8 C3 C4 116.9(7)
C8 C3 C2 120.7(7)
C4 C3 C2 122.3(7)
C5 C4 C3 121.3(8)
C4 C5 C6 120.5(8)
C7 C6 C5 119.9(9)
C6 C7 C8 119.7(9)
Ru2 B1 Ru3 83.5(4)
Ru2 B1 Ru1 79.8(4)
Ru3 B1 Ru1 78.3(3)
C39 C40 C39A 58.8(9)
C39 C40 C41 122.5(9)
C39A C40 C41 122.5(9)
C39 C40 Ru6 109.6(8)
C39A C40 Ru6 72.1(7)
C41 C40 Ru6 125.8(5)
C39 C40 Ru4 70.9(7)
C39A C40 Ru4 108.5(7)
C41 C40 Ru4 126.7(5)
Ru6 C40 Ru4 81.9(3)
C45 C46 C41 120.5(8)
C42 C41 C46 116.9(7)
C42 C41 C40 122.6(7)
C46 C41 C40 120.5(7)
C43 C42 C41 122.6(8)
C42 C43 C44 119.7(8)
C45 C44 C43 119.8(8)
C44 C45 C46 120.4(8)
Ru5 B2 Ru6 81.7(4)
Ru5 B2 Ru4 81.5(4)
Ru6 B2 Ru4 77.9(4)
C13 C9 C10 108.2(7)
C13 C9 C14 125.8(8)
C10 C9 C14 125.8(8)
C13 C9 Ru1 72.0(4)
C10 C9 Ru1 70.4(4)
C14 C9 Ru1 126.8(6)
C9 C10 C11 108.6(7)
C9 C10 C15 125.3(8)
C11 C10 C15 125.8(8)
C9 C10 Ru1 71.7(4)
C11 C10 Ru1 72.1(4)
C15 C10 Ru1 126.7(6)
C12 C11 C10 106.9(7)
C12 C11 C16 127.8(8)
C10 C11 C16 125.3(8)
C12 C11 Ru1 71.2(4)
C10 C11 Ru1 69.9(4)
C16 C11 Ru1 125.4(6)
C11 C12 C13 108.9(7)
C11 C12 C17 125.7(8)
C13 C12 C17 124.3(8)
C11 C12 Ru1 71.3(4)
C13 C12 Ru1 71.5(5)
C17 C12 Ru1 132.8(6)
C9 C13 C12 107.4(7)
C9 C13 C18 127.0(8)
C12 C13 C18 125.6(8)
C9 C13 Ru1 70.5(4)
C12 C13 Ru1 70.7(4)
C18 C13 Ru1 125.4(6)
C20 C19 C23 107.8(7)
C20 C19 C24 125.4(8)
C23 C19 C24 125.7(9)
C20 C19 Ru2 71.3(5)
C23 C19 Ru2 71.4(5)
C24 C19 Ru2 132.1(6)
C19 C20 C21 108.4(7)
C19 C20 C25 125.1(8)
C21 C20 C25 126.2(8)
C19 C20 Ru2 71.6(5)
C21 C20 Ru2 70.8(4)
C25 C20 Ru2 128.1(6)
C20 C21 C22 107.7(7)
C20 C21 C26 125.6(8)
C22 C21 C26 126.2(8)
C20 C21 Ru2 71.8(5)
C22 C21 Ru2 70.8(4)
C26 C21 Ru2 129.2(6)
C23 C22 C21 107.5(7)
C23 C22 C27 126.1(8)
C21 C22 C27 125.9(8)
C23 C22 Ru2 72.3(5)
C21 C22 Ru2 71.3(4)
C27 C22 Ru2 127.9(6)
C22 C23 C19 108.6(7)
C22 C23 C28 126.0(9)
C19 C23 C28 125.3(9)
C22 C23 Ru2 70.5(4)
C19 C23 Ru2 71.3(5)
C28 C23 Ru2 126.7(6)
C33 C29 C30 108.0(7)
C33 C29 C34 126.8(8)
C30 C29 C34 124.6(9)
C33 C29 Ru3 71.6(5)
C30 C29 Ru3 72.4(4)
C34 C29 Ru3 128.7(6)
C31 C30 C29 108.1(7)
C31 C30 C35 126.2(8)
C29 C30 C35 125.4(8)
C31 C30 Ru3 71.0(4)
C29 C30 Ru3 69.9(4)
C35 C30 Ru3 129.1(6)
C30 C31 C32 107.5(7)
C30 C31 C36 127.3(8)
C32 C31 C36 124.2(8)
C30 C31 Ru3 71.8(4)
C32 C31 Ru3 69.8(4)
C36 C31 Ru3 132.3(6)
C33 C32 C31 108.3(8)
C33 C32 C37 126.5(8)
C31 C32 C37 124.8(8)
C33 C32 Ru3 72.0(5)
C31 C32 Ru3 72.4(5)
C37 C32 Ru3 127.0(6)
C29 C33 C32 108.0(7)
C29 C33 C38 126.7(9)
C32 C33 C38 125.2(9)
C29 C33 Ru3 70.8(5)
C32 C33 Ru3 70.3(5)
C38 C33 Ru3 127.3(6)
C51 C47 C48 108.1(7)
C51 C47 C52 125.5(8)
C48 C47 C52 126.3(8)
C51 C47 Ru4 71.3(5)
C48 C47 Ru4 70.6(4)
C52 C47 Ru4 126.3(6)
C47 C48 C49 107.6(7)
C47 C48 C53 126.7(8)
C49 C48 C53 125.1(8)
C47 C48 Ru4 71.5(4)
C49 C48 Ru4 72.4(4)
C53 C48 Ru4 128.3(6)
C50 C49 C48 107.2(7)
C50 C49 C54 126.8(9)
C48 C49 C54 125.9(9)
C50 C49 Ru4 71.0(4)
C48 C49 Ru4 69.5(4)
C54 C49 Ru4 127.4(6)
C51 C50 C49 107.8(7)
C51 C50 C55 124.9(8)
C49 C50 C55 126.0(9)
C51 C50 Ru4 70.5(4)
C49 C50 Ru4 71.6(4)
C55 C50 Ru4 133.4(6)
C47 C51 C50 109.2(7)
C47 C51 C56 124.5(8)
C50 C51 C56 126.2(8)
C47 C51 Ru4 71.5(4)
C50 C51 Ru4 72.1(5)
C56 C51 Ru4 125.4(6)
C58 C57 C61 108.2(8)
C58 C57 C62 123.6(10)
C61 C57 C62 128.1(10)
C58 C57 Ru5 71.6(5)
C61 C57 Ru5 71.2(5)
C62 C57 Ru5 126.2(7)
C57 C58 C59 108.9(8)
C57 C58 C63 126.6(11)
C59 C58 C63 123.8(10)
C57 C58 Ru5 71.6(5)
C59 C58 Ru5 72.4(5)
C63 C58 Ru5 129.8(7)
C60 C59 C58 106.6(8)
C60 C59 C64 124.7(11)
C58 C59 C64 128.5(12)
C60 C59 Ru5 70.6(5)
C58 C59 Ru5 70.2(5)
C64 C59 Ru5 128.6(7)
C59 C60 C61 108.5(8)
C59 C60 C65 127.3(12)
C61 C60 C65 123.7(12)
C59 C60 Ru5 72.4(5)
C61 C60 Ru5 70.9(5)
C65 C60 Ru5 128.8(7)
C57 C61 C60 107.9(8)
C57 C61 C66 124.1(12)
C60 C61 C66 127.9(12)
C57 C61 Ru5 71.6(5)
C60 C61 Ru5 71.6(5)
C66 C61 Ru5 125.4(7)
C68 C67 C71 108.1(8)
C68 C67 C72 126.0(9)
C71 C67 C72 125.7(10)
C68 C67 Ru6 71.1(5)
C71 C67 Ru6 71.3(5)
C72 C67 Ru6 127.8(7)
C69 C68 C67 109.6(8)
C69 C68 C73 126.0(9)
C67 C68 C73 123.5(8)
C69 C68 Ru6 72.5(5)
C67 C68 Ru6 71.3(5)
C73 C68 Ru6 130.8(6)
C68 C69 C70 107.3(8)
C68 C69 C74 127.5(10)
C70 C69 C74 125.1(9)
C68 C69 Ru6 70.7(5)
C70 C69 Ru6 69.5(5)
C74 C69 Ru6 127.9(6)
C71 C70 C69 108.5(8)
C71 C70 C75 125.5(11)
C69 C70 C75 125.6(11)
C71 C70 Ru6 71.9(5)
C69 C70 Ru6 72.3(5)
C75 C70 Ru6 127.2(7)
C70 C71 C67 106.4(8)
C70 C71 C76 127.8(11)
C67 C71 C76 125.6(11)
C70 C71 Ru6 70.1(5)
C67 C71 Ru6 70.7(5)
C76 C71 Ru6 127.7(7)
C2 C1 Ru2 111.4(7)
C2 C1 Ru1 71.7(5)
Ru2 C1 Ru1 84.4(4)
C2 C1A Ru2 112.8(16)
C2 C1A Ru3 71.4(11)
Ru2 C1A Ru3 85.7(10)
C40 C39 Ru5 110.5(9)
C40 C39 Ru4 71.2(7)
Ru5 C39 Ru4 84.3(5)
C40 C39A Ru5 111.0(9)
C40 C39A Ru6 69.4(7)
Ru5 C39A Ru6 84.3(5)

loop_
_geom_bond_atom_site_label_1
_geom_bond_atom_site_label_2
_geom_bond_distance
Ru3 C1A 2.09(3)
Ru3 C2 2.098(7)
Ru3 B1 2.147(10)
Ru3 C32 2.196(8)
Ru3 C29 2.208(8)
Ru3 C33 2.219(8)
Ru3 C31 2.230(7)
Ru3 C30 2.241(7)
Ru3 Ru1 2.7943(8)
Ru3 Ru2 2.8324(8)
Ru1 C1 2.135(10)
Ru1 C2 2.153(7)
Ru1 C10 2.180(8)
Ru1 C9 2.198(7)
Ru1 C12 2.208(8)
Ru1 C11 2.209(8)
Ru1 C13 2.218(8)
Ru1 B1 2.274(12)
Ru1 Ru2 2.8127(8)
Ru2 C1 2.052(11)
Ru2 C1A 2.07(3)
Ru2 B1 2.104(10)
Ru2 C22 2.212(8)
Ru2 C21 2.219(8)
Ru2 C20 2.231(8)
Ru2 C19 2.235(8)
Ru2 C23 2.236(8)
Ru6 C40 2.122(7)
Ru6 C39A 2.158(15)
Ru6 C70 2.204(8)
Ru6 B2 2.210(13)
Ru6 C68 2.217(8)
Ru6 C67 2.220(9)
Ru6 C71 2.228(8)
Ru6 C69 2.241(8)
Ru6 Ru4 2.7859(8)
Ru6 Ru5 2.8232(8)
Ru4 C39 2.126(15)
Ru4 C40 2.130(8)
Ru4 C48 2.198(7)
Ru4 C51 2.207(8)
Ru4 C47 2.210(8)
Ru4 B2 2.222(12)
Ru4 C50 2.229(8)
Ru4 C49 2.237(8)
Ru4 Ru5 2.8243(8)
Ru5 C39A 2.049(16)
Ru5 C39 2.084(16)
Ru5 B2 2.102(12)
Ru5 C61 2.216(9)
Ru5 C58 2.221(8)
Ru5 C57 2.221(8)
Ru5 C60 2.226(8)
Ru5 C59 2.250(9)
C2 C1A 1.35(3)
C2 C1 1.399(13)
C2 C3 1.475(10)
C8 C3 1.395(11)
C8 C7 1.399(13)
C3 C4 1.400(11)
C4 C5 1.374(12)
C5 C6 1.384(13)
C6 C7 1.364(14)
C40 C39 1.381(17)
C40 C39A 1.410(17)
C40 C41 1.483(10)
C46 C45 1.402(13)
C46 C41 1.410(11)
C41 C42 1.379(11)
C42 C43 1.371(12)
C43 C44 1.392(13)
C44 C45 1.355(15)
C9 C13 1.418(12)
C9 C10 1.422(11)
C9 C14 1.526(12)
C10 C11 1.432(12)
C10 C15 1.511(11)
C11 C12 1.422(11)
C11 C16 1.497(12)
C12 C13 1.435(12)
C12 C17 1.510(12)
C13 C18 1.504(12)
C19 C20 1.418(12)
C19 C23 1.429(12)
C19 C24 1.527(13)
C20 C21 1.427(11)
C20 C25 1.511(11)
C21 C22 1.439(11)
C21 C26 1.498(12)
C22 C23 1.421(13)
C22 C27 1.495(12)
C23 C28 1.519(12)
C29 C33 1.425(13)
C29 C30 1.435(11)
C29 C34 1.506(12)
C30 C31 1.428(12)
C30 C35 1.501(12)
C31 C32 1.436(12)
C31 C36 1.491(11)
C32 C33 1.427(12)
C32 C37 1.516(13)
C33 C38 1.510(12)
C47 C51 1.407(12)
C47 C48 1.432(12)
C47 C52 1.523(12)
C48 C49 1.447(12)
C48 C53 1.503(12)
C49 C50 1.434(12)
C49 C54 1.476(12)
C50 C51 1.423(12)
C50 C55 1.512(12)
C51 C56 1.527(12)
C57 C58 1.403(13)
C57 C61 1.415(13)
C57 C62 1.500(13)
C58 C59 1.437(13)
C58 C63 1.509(13)
C59 C60 1.420(15)
C59 C64 1.495(14)
C60 C61 1.425(15)
C60 C65 1.518(13)
C61 C66 1.521(15)
C67 C68 1.428(13)
C67 C71 1.451(14)
C67 C72 1.496(14)
C68 C69 1.407(12)
C68 C73 1.498(12)
C69 C70 1.454(14)
C69 C74 1.491(13)
C70 C71 1.444(15)
C70 C75 1.500(14)
C71 C76 1.466(14)

loop_
_geom_torsion_atom_site_label_1
_geom_torsion_atom_site_label_2
_geom_torsion_atom_site_label_3
_geom_torsion_atom_site_label_4
_geom_torsion
C1A Ru3 Ru1 C1 0.1(8)
C2 Ru3 Ru1 C1 37.1(4)
B1 Ru3 Ru1 C1 -108.0(5)
C32 Ru3 Ru1 C1 176.2(4)
C29 Ru3 Ru1 C1 4.5(18)
C33 Ru3 Ru1 C1 -140.3(5)
C31 Ru3 Ru1 C1 130.9(4)
C30 Ru3 Ru1 C1 88.0(5)
Ru2 Ru3 Ru1 C1 -50.6(3)
C1A Ru3 Ru1 C2 -37.0(8)
B1 Ru3 Ru1 C2 -145.0(4)
C32 Ru3 Ru1 C2 139.1(4)
C29 Ru3 Ru1 C2 -32.6(18)
C33 Ru3 Ru1 C2 -177.4(5)
C31 Ru3 Ru1 C2 93.8(4)
C30 Ru3 Ru1 C2 50.9(4)
Ru2 Ru3 Ru1 C2 -87.7(3)
C1A Ru3 Ru1 C10 5(2)
C2 Ru3 Ru1 C10 42(2)
B1 Ru3 Ru1 C10 -103(2)
C32 Ru3 Ru1 C10 -179(2)
C29 Ru3 Ru1 C10 9(3)
C33 Ru3 Ru1 C10 -135(2)
C31 Ru3 Ru1 C10 136(2)
C30 Ru3 Ru1 C10 93(2)
Ru2 Ru3 Ru1 C10 -45.7(19)
C1A Ru3 Ru1 C9 141.8(9)
C2 Ru3 Ru1 C9 178.7(5)
B1 Ru3 Ru1 C9 33.7(5)
C32 Ru3 Ru1 C9 -42.2(5)
C29 Ru3 Ru1 C9 146.1(18)
C33 Ru3 Ru1 C9 1.3(6)
C31 Ru3 Ru1 C9 -87.5(5)
C30 Ru3 Ru1 C9 -130.4(5)
Ru2 Ru3 Ru1 C9 91.0(4)
C1A Ru3 Ru1 C12 -129.7(8)
C2 Ru3 Ru1 C12 -92.7(4)
B1 Ru3 Ru1 C12 122.3(4)
C32 Ru3 Ru1 C12 46.4(4)
C29 Ru3 Ru1 C12 -125.3(18)
C33 Ru3 Ru1 C12 89.9(5)
C31 Ru3 Ru1 C12 1.1(4)
C30 Ru3 Ru1 C12 -41.8(4)
Ru2 Ru3 Ru1 C12 179.6(3)
C1A Ru3 Ru1 C11 -86.0(9)
C2 Ru3 Ru1 C11 -49.1(4)
B1 Ru3 Ru1 C11 165.9(5)
C32 Ru3 Ru1 C11 90.1(4)
C29 Ru3 Ru1 C11 -81.7(18)
C33 Ru3 Ru1 C11 133.6(6)
C31 Ru3 Ru1 C11 44.8(4)
C30 Ru3 Ru1 C11 1.9(5)
Ru2 Ru3 Ru1 C11 -136.8(4)
C1A Ru3 Ru1 C13 -175.0(8)
C2 Ru3 Ru1 C13 -138.0(4)
B1 Ru3 Ru1 C13 77.0(4)
C32 Ru3 Ru1 C13 1.1(4)
C29 Ru3 Ru1 C13 -170.6(18)
C33 Ru3 Ru1 C13 44.6(5)
C31 Ru3 Ru1 C13 -44.2(4)
C30 Ru3 Ru1 C13 -87.1(5)
Ru2 Ru3 Ru1 C13 134.3(3)
C1A Ru3 Ru1 B1 108.1(8)
C2 Ru3 Ru1 B1 145.0(4)
C32 Ru3 Ru1 B1 -75.8(4)
C29 Ru3 Ru1 B1 112.4(18)
C33 Ru3 Ru1 B1 -32.4(5)
C31 Ru3 Ru1 B1 -121.1(4)
C30 Ru3 Ru1 B1 -164.1(5)
Ru2 Ru3 Ru1 B1 57.3(3)
C1A Ru3 Ru1 Ru2 50.7(8)
C2 Ru3 Ru1 Ru2 87.7(3)
B1 Ru3 Ru1 Ru2 -57.3(3)
C32 Ru3 Ru1 Ru2 -133.2(3)
C29 Ru3 Ru1 Ru2 55.1(18)
C33 Ru3 Ru1 Ru2 -89.7(4)
C31 Ru3 Ru1 Ru2 -178.5(2)
C30 Ru3 Ru1 Ru2 138.6(4)
C2 Ru1 Ru2 C1 -36.8(4)
C10 Ru1 Ru2 C1 85.3(5)
C9 Ru1 Ru2 C1 127.2(5)
C12 Ru1 Ru2 C1 98(5)
C11 Ru1 Ru2 C1 49.4(5)
C13 Ru1 Ru2 C1 162.2(5)
B1 Ru1 Ru2 C1 -148.7(5)
Ru3 Ru1 Ru2 C1 -89.4(4)
C1 Ru1 Ru2 C1A 37.8(8)
C2 Ru1 Ru2 C1A 1.0(8)
C10 Ru1 Ru2 C1A 123.1(8)
C9 Ru1 Ru2 C1A 165.0(8)
C12 Ru1 Ru2 C1A 136(5)
C11 Ru1 Ru2 C1A 87.2(8)
C13 Ru1 Ru2 C1A -160.0(8)
B1 Ru1 Ru2 C1A -111.0(8)
Ru3 Ru1 Ru2 C1A -51.6(7)
C1 Ru1 Ru2 B1 148.7(5)
C2 Ru1 Ru2 B1 112.0(4)
C10 Ru1 Ru2 B1 -125.9(4)
C9 Ru1 Ru2 B1 -84.1(4)
C12 Ru1 Ru2 B1 -113(5)
C11 Ru1 Ru2 B1 -161.9(5)
C13 Ru1 Ru2 B1 -49.0(5)
Ru3 Ru1 Ru2 B1 59.4(4)
C1 Ru1 Ru2 C22 -10.1(8)
C2 Ru1 Ru2 C22 -46.9(7)
C10 Ru1 Ru2 C22 75.3(7)
C9 Ru1 Ru2 C22 117.1(7)
C12 Ru1 Ru2 C22 88(5)
C11 Ru1 Ru2 C22 39.3(7)
C13 Ru1 Ru2 C22 152.1(7)
B1 Ru1 Ru2 C22 -158.8(7)
Ru3 Ru1 Ru2 C22 -99.5(6)
C1 Ru1 Ru2 C21 171.6(8)
C2 Ru1 Ru2 C21 134.9(7)
C10 Ru1 Ru2 C21 -103.0(7)
C9 Ru1 Ru2 C21 -61.2(7)
C12 Ru1 Ru2 C21 -90(5)
C11 Ru1 Ru2 C21 -139.0(8)
C13 Ru1 Ru2 C21 -26.1(8)
B1 Ru1 Ru2 C21 22.9(8)
Ru3 Ru1 Ru2 C21 82.3(7)
C1 Ru1 Ru2 C20 -141.6(5)
C2 Ru1 Ru2 C20 -178.3(4)
C10 Ru1 Ru2 C20 -56.2(4)
C9 Ru1 Ru2 C20 -14.4(4)
C12 Ru1 Ru2 C20 -43(5)
C11 Ru1 Ru2 C20 -92.2(5)
C13 Ru1 Ru2 C20 20.6(5)
B1 Ru1 Ru2 C20 69.7(5)
Ru3 Ru1 Ru2 C20 129.0(3)
C1 Ru1 Ru2 C19 -98.6(5)
C2 Ru1 Ru2 C19 -135.4(3)
C10 Ru1 Ru2 C19 -13.3(3)
C9 Ru1 Ru2 C19 28.6(3)
C12 Ru1 Ru2 C19 0(5)
C11 Ru1 Ru2 C19 -49.2(4)
C13 Ru1 Ru2 C19 63.6(4)
B1 Ru1 Ru2 C19 112.7(4)
Ru3 Ru1 Ru2 C19 172.0(3)
C1 Ru1 Ru2 C23 -55.0(5)
C2 Ru1 Ru2 C23 -91.7(4)
C10 Ru1 Ru2 C23 30.4(4)
C9 Ru1 Ru2 C23 72.3(4)
C12 Ru1 Ru2 C23 43(5)
C11 Ru1 Ru2 C23 -5.5(5)
C13 Ru1 Ru2 C23 107.3(5)
B1 Ru1 Ru2 C23 156.3(5)
Ru3 Ru1 Ru2 C23 -144.3(3)
C1 Ru1 Ru2 Ru3 89.4(4)
C2 Ru1 Ru2 Ru3 52.6(2)
C10 Ru1 Ru2 Ru3 174.7(2)
C9 Ru1 Ru2 Ru3 -143.4(2)
C12 Ru1 Ru2 Ru3 -172(5)
C11 Ru1 Ru2 Ru3 138.8(4)
C13 Ru1 Ru2 Ru3 -108.4(3)
B1 Ru1 Ru2 Ru3 -59.4(4)
C1A Ru3 Ru2 C1 -36.9(10)
C2 Ru3 Ru2 C1 -1.1(4)
B1 Ru3 Ru2 C1 118.8(5)
C32 Ru3 Ru2 C1 161.9(5)
C29 Ru3 Ru2 C1 -119.9(4)
C33 Ru3 Ru2 C1 -161.6(4)
C31 Ru3 Ru2 C1 -167(6)
C30 Ru3 Ru2 C1 -84.7(5)
Ru1 Ru3 Ru2 C1 53.5(3)
C2 Ru3 Ru2 C1A 35.9(10)
B1 Ru3 Ru2 C1A 155.8(11)
C32 Ru3 Ru2 C1A -161.1(11)
C29 Ru3 Ru2 C1A -82.9(10)
C33 Ru3 Ru2 C1A -124.7(10)
C31 Ru3 Ru2 C1A -130(6)
C30 Ru3 Ru2 C1A -47.8(10)
Ru1 Ru3 Ru2 C1A 90.4(10)
C1A Ru3 Ru2 B1 -155.8(11)
C2 Ru3 Ru2 B1 -119.9(5)
C32 Ru3 Ru2 B1 43.1(6)
C29 Ru3 Ru2 B1 121.3(5)
C33 Ru3 Ru2 B1 79.5(5)
C31 Ru3 Ru2 B1 74(6)
C30 Ru3 Ru2 B1 156.4(5)
Ru1 Ru3 Ru2 B1 -65.4(4)
C1A Ru3 Ru2 C22 65.0(10)
C2 Ru3 Ru2 C22 100.9(3)
B1 Ru3 Ru2 C22 -139.2(5)
C32 Ru3 Ru2 C22 -96.1(4)
C29 Ru3 Ru2 C22 -17.9(4)
C33 Ru3 Ru2 C22 -59.7(4)
C31 Ru3 Ru2 C22 -65(6)
C30 Ru3 Ru2 C22 17.2(4)
Ru1 Ru3 Ru2 C22 155.4(3)
C1A Ru3 Ru2 C21 108.5(10)
C2 Ru3 Ru2 C21 144.4(3)
B1 Ru3 Ru2 C21 -95.8(5)
C32 Ru3 Ru2 C21 -52.7(4)
C29 Ru3 Ru2 C21 25.5(4)
C33 Ru3 Ru2 C21 -16.2(4)
C31 Ru3 Ru2 C21 -21(6)
C30 Ru3 Ru2 C21 60.7(4)
Ru1 Ru3 Ru2 C21 -161.1(2)
C1A Ru3 Ru2 C20 148.4(10)
C2 Ru3 Ru2 C20 -175.7(4)
B1 Ru3 Ru2 C20 -55.8(5)
C32 Ru3 Ru2 C20 -12.7(5)
C29 Ru3 Ru2 C20 65.5(4)
C33 Ru3 Ru2 C20 23.7(4)
C31 Ru3 Ru2 C20 19(6)
C30 Ru3 Ru2 C20 100.6(5)
Ru1 Ru3 Ru2 C20 -121.2(3)
C1A Ru3 Ru2 C19 -168(2)
C2 Ru3 Ru2 C19 -131.8(17)
B1 Ru3 Ru2 C19 -12.0(18)
C32 Ru3 Ru2 C19 31.1(18)
C29 Ru3 Ru2 C19 109.3(17)
C33 Ru3 Ru2 C19 67.6(17)
C31 Ru3 Ru2 C19 62(6)
C30 Ru3 Ru2 C19 144.5(17)
Ru1 Ru3 Ru2 C19 -77.3(17)
C1A Ru3 Ru2 C23 27.7(11)
C2 Ru3 Ru2 C23 63.6(5)
B1 Ru3 Ru2 C23 -176.5(6)
C32 Ru3 Ru2 C23 -133.5(6)
C29 Ru3 Ru2 C23 -55.3(5)
C33 Ru3 Ru2 C23 -97.0(5)
C31 Ru3 Ru2 C23 -102(6)
C30 Ru3 Ru2 C23 -20.1(6)
Ru1 Ru3 Ru2 C23 118.1(5)
C1A Ru3 Ru2 Ru1 -90.4(10)
C2 Ru3 Ru2 Ru1 -54.5(2)
B1 Ru3 Ru2 Ru1 65.4(4)
C32 Ru3 Ru2 Ru1 108.5(4)
C29 Ru3 Ru2 Ru1 -173.3(3)
C33 Ru3 Ru2 Ru1 144.9(3)
C31 Ru3 Ru2 Ru1 140(6)
C30 Ru3 Ru2 Ru1 -138.2(3)
C40 Ru6 Ru4 C39 36.4(5)
C39A Ru6 Ru4 C39 -1.1(6)
C70 Ru6 Ru4 C39 15(2)
B2 Ru6 Ru4 C39 -108.2(6)
C68 Ru6 Ru4 C39 132.2(5)
C67 Ru6 Ru4 C39 176.6(5)
C71 Ru6 Ru4 C39 -140.3(7)
C69 Ru6 Ru4 C39 90.7(6)
Ru5 Ru6 Ru4 C39 -51.0(5)
C39A Ru6 Ru4 C40 -37.5(5)
C70 Ru6 Ru4 C40 -21(2)
B2 Ru6 Ru4 C40 -144.6(5)
C68 Ru6 Ru4 C40 95.8(4)
C67 Ru6 Ru4 C40 140.2(4)
C71 Ru6 Ru4 C40 -176.7(5)
C69 Ru6 Ru4 C40 54.3(4)
Ru5 Ru6 Ru4 C40 -87.4(3)
C40 Ru6 Ru4 C48 69(2)
C39A Ru6 Ru4 C48 31(2)
C70 Ru6 Ru4 C48 48(3)
B2 Ru6 Ru4 C48 -76(2)
C68 Ru6 Ru4 C48 164(2)
C67 Ru6 Ru4 C48 -151(2)
C71 Ru6 Ru4 C48 -108(2)
C69 Ru6 Ru4 C48 123(2)
Ru5 Ru6 Ru4 C48 -19(2)
C40 Ru6 Ru4 C51 -138.0(4)
C39A Ru6 Ru4 C51 -175.5(5)
C70 Ru6 Ru4 C51 -159(2)
B2 Ru6 Ru4 C51 77.3(5)
C68 Ru6 Ru4 C51 -42.2(4)
C67 Ru6 Ru4 C51 2.2(4)
C71 Ru6 Ru4 C51 45.3(5)
C69 Ru6 Ru4 C51 -83.8(4)
Ru5 Ru6 Ru4 C51 134.6(3)
C40 Ru6 Ru4 C47 179.6(5)
C39A Ru6 Ru4 C47 142.1(6)
C70 Ru6 Ru4 C47 159(2)
B2 Ru6 Ru4 C47 35.0(5)
C68 Ru6 Ru4 C47 -84.6(4)
C67 Ru6 Ru4 C47 -40.2(5)
C71 Ru6 Ru4 C47 2.9(6)
C69 Ru6 Ru4 C47 -126.1(5)
Ru5 Ru6 Ru4 C47 92.2(4)
C40 Ru6 Ru4 B2 144.6(5)
C39A Ru6 Ru4 B2 107.1(6)
C70 Ru6 Ru4 B2 124(2)
C68 Ru6 Ru4 B2 -119.6(5)
C67 Ru6 Ru4 B2 -75.2(5)
C71 Ru6 Ru4 B2 -32.1(6)
C69 Ru6 Ru4 B2 -161.1(5)
Ru5 Ru6 Ru4 B2 57.2(4)
C40 Ru6 Ru4 C50 -93.5(4)
C39A Ru6 Ru4 C50 -131.0(5)
C70 Ru6 Ru4 C50 -115(2)
B2 Ru6 Ru4 C50 121.9(5)
C68 Ru6 Ru4 C50 2.3(4)
C67 Ru6 Ru4 C50 46.7(4)
C71 Ru6 Ru4 C50 89.8(6)
C69 Ru6 Ru4 C50 -39.2(5)
Ru5 Ru6 Ru4 C50 179.1(3)
C40 Ru6 Ru4 C49 -50.8(5)
C39A Ru6 Ru4 C49 -88.3(6)
C70 Ru6 Ru4 C49 -72(2)
B2 Ru6 Ru4 C49 164.6(5)
C68 Ru6 Ru4 C49 45.0(5)
C67 Ru6 Ru4 C49 89.4(5)
C71 Ru6 Ru4 C49 132.5(6)
C69 Ru6 Ru4 C49 3.5(5)
Ru5 Ru6 Ru4 C49 -138.2(4)
C40 Ru6 Ru4 Ru5 87.4(3)
C39A Ru6 Ru4 Ru5 49.9(4)
C70 Ru6 Ru4 Ru5 66(2)
B2 Ru6 Ru4 Ru5 -57.2(4)
C68 Ru6 Ru4 Ru5 -176.8(3)
C67 Ru6 Ru4 Ru5 -132.4(3)
C71 Ru6 Ru4 Ru5 -89.3(5)
C69 Ru6 Ru4 Ru5 141.7(4)
C40 Ru6 Ru5 C39A 37.0(6)
C70 Ru6 Ru5 C39A -82.2(7)
B2 Ru6 Ru5 C39A 153.7(7)
C68 Ru6 Ru5 C39A -161(4)
C67 Ru6 Ru5 C39A -161.4(7)
C71 Ru6 Ru5 C39A -124.5(6)
C69 Ru6 Ru5 C39A -46.4(7)
Ru4 Ru6 Ru5 C39A 90.9(6)
C40 Ru6 Ru5 C39 -1.2(5)
C39A Ru6 Ru5 C39 -38.2(7)
C70 Ru6 Ru5 C39 -120.5(5)
B2 Ru6 Ru5 C39 115.5(6)
C68 Ru6 Ru5 C39 161(4)
C67 Ru6 Ru5 C39 160.4(6)
C71 Ru6 Ru5 C39 -162.7(5)
C69 Ru6 Ru5 C39 -84.7(6)
Ru4 Ru6 Ru5 C39 52.6(4)
C40 Ru6 Ru5 B2 -116.7(5)
C39A Ru6 Ru5 B2 -153.7(7)
C70 Ru6 Ru5 B2 124.0(6)
C68 Ru6 Ru5 B2 45(4)
C67 Ru6 Ru5 B2 44.9(6)
C71 Ru6 Ru5 B2 81.8(5)
C69 Ru6 Ru5 B2 159.8(6)
Ru4 Ru6 Ru5 B2 -62.8(4)
C40 Ru6 Ru5 C61 95.1(4)
C39A Ru6 Ru5 C61 58.1(7)
C70 Ru6 Ru5 C61 -24.1(5)
B2 Ru6 Ru5 C61 -148.2(6)
C68 Ru6 Ru5 C61 -103(4)
C67 Ru6 Ru5 C61 -103.3(5)
C71 Ru6 Ru5 C61 -66.4(5)
C69 Ru6 Ru5 C61 11.6(6)
Ru4 Ru6 Ru5 C61 149.0(4)
C40 Ru6 Ru5 C58 -135.9(9)
C39A Ru6 Ru5 C58 -172.9(11)
C70 Ru6 Ru5 C58 104.9(10)
B2 Ru6 Ru5 C58 -19.2(10)
C68 Ru6 Ru5 C58 26(4)
C67 Ru6 Ru5 C58 25.7(10)
C71 Ru6 Ru5 C58 62.6(10)
C69 Ru6 Ru5 C58 140.7(10)
Ru4 Ru6 Ru5 C58 -82.0(9)
C40 Ru6 Ru5 C57 54.7(6)
C39A Ru6 Ru5 C57 17.7(8)
C70 Ru6 Ru5 C57 -64.5(7)
B2 Ru6 Ru5 C57 171.5(7)
C68 Ru6 Ru5 C57 -143(4)
C67 Ru6 Ru5 C57 -143.6(7)
C71 Ru6 Ru5 C57 -106.8(7)
C69 Ru6 Ru5 C57 -28.7(7)
Ru4 Ru6 Ru5 C57 108.6(6)
C40 Ru6 Ru5 C60 138.5(4)
C39A Ru6 Ru5 C60 101.5(7)
C70 Ru6 Ru5 C60 19.2(5)
B2 Ru6 Ru5 C60 -104.8(6)
C68 Ru6 Ru5 C60 -60(4)
C67 Ru6 Ru5 C60 -59.9(5)
C71 Ru6 Ru5 C60 -23.0(5)
C69 Ru6 Ru5 C60 55.0(6)
Ru4 Ru6 Ru5 C60 -167.6(4)
C40 Ru6 Ru5 C59 -179.6(4)
C39A Ru6 Ru5 C59 143.4(7)
C70 Ru6 Ru5 C59 61.1(5)
B2 Ru6 Ru5 C59 -62.9(6)
C68 Ru6 Ru5 C59 -18(4)
C67 Ru6 Ru5 C59 -18.0(5)
C71 Ru6 Ru5 C59 18.9(5)
C69 Ru6 Ru5 C59 96.9(6)
Ru4 Ru6 Ru5 C59 -125.8(4)
C40 Ru6 Ru5 Ru4 -53.9(2)
C39A Ru6 Ru5 Ru4 -90.9(6)
C70 Ru6 Ru5 Ru4 -173.1(3)
B2 Ru6 Ru5 Ru4 62.8(4)
C68 Ru6 Ru5 Ru4 108(4)
C67 Ru6 Ru5 Ru4 107.8(4)
C71 Ru6 Ru5 Ru4 144.6(3)
C69 Ru6 Ru5 Ru4 -137.3(4)
C39 Ru4 Ru5 C39A 37.0(7)
C40 Ru4 Ru5 C39A 0.2(5)
C48 Ru4 Ru5 C39A 124.5(5)
C51 Ru4 Ru5 C39A -159.3(6)
C47 Ru4 Ru5 C39A 166.4(5)
B2 Ru4 Ru5 C39A -115.8(6)
C50 Ru4 Ru5 C39A 142(5)
C49 Ru4 Ru5 C39A 89.2(6)
Ru6 Ru4 Ru5 C39A -53.5(4)
C40 Ru4 Ru5 C39 -36.9(6)
C48 Ru4 Ru5 C39 87.5(6)
C51 Ru4 Ru5 C39 163.7(7)
C47 Ru4 Ru5 C39 129.3(6)
B2 Ru4 Ru5 C39 -152.9(7)
C50 Ru4 Ru5 C39 105(5)
C49 Ru4 Ru5 C39 52.2(7)
Ru6 Ru4 Ru5 C39 -90.5(6)
C39 Ru4 Ru5 B2 152.9(7)
C40 Ru4 Ru5 B2 116.0(5)
C48 Ru4 Ru5 B2 -119.6(5)
C51 Ru4 Ru5 B2 -43.4(6)
C47 Ru4 Ru5 B2 -77.8(5)
C50 Ru4 Ru5 B2 -102(5)
C49 Ru4 Ru5 B2 -155.0(6)
Ru6 Ru4 Ru5 B2 62.4(5)
C39 Ru4 Ru5 C61 -22.1(8)
C40 Ru4 Ru5 C61 -59.0(6)
C48 Ru4 Ru5 C61 65.4(6)
C51 Ru4 Ru5 C61 141.6(7)
C47 Ru4 Ru5 C61 107.2(6)
B2 Ru4 Ru5 C61 -175.0(7)
C50 Ru4 Ru5 C61 83(5)
C49 Ru4 Ru5 C61 30.1(7)
Ru6 Ru4 Ru5 C61 -112.6(6)
C39 Ru4 Ru5 C58 -104.9(6)
C40 Ru4 Ru5 C58 -141.7(3)
C48 Ru4 Ru5 C58 -17.4(4)
C51 Ru4 Ru5 C58 58.9(5)
C47 Ru4 Ru5 C58 24.5(4)
B2 Ru4 Ru5 C58 102.3(5)
C50 Ru4 Ru5 C58 1(5)
C49 Ru4 Ru5 C58 -52.7(5)
Ru6 Ru4 Ru5 C58 164.6(3)
C39 Ru4 Ru5 C57 -62.1(6)
C40 Ru4 Ru5 C57 -98.9(4)
C48 Ru4 Ru5 C57 25.4(4)
C51 Ru4 Ru5 C57 101.6(5)
C47 Ru4 Ru5 C57 67.3(4)
B2 Ru4 Ru5 C57 145.1(5)
C50 Ru4 Ru5 C57 43(5)
C49 Ru4 Ru5 C57 -9.9(5)
Ru6 Ru4 Ru5 C57 -152.6(3)
C39 Ru4 Ru5 C60 167.9(14)
C40 Ru4 Ru5 C60 131.0(13)
C48 Ru4 Ru5 C60 -104.6(13)
C51 Ru4 Ru5 C60 -28.4(13)
C47 Ru4 Ru5 C60 -62.8(13)
B2 Ru4 Ru5 C60 15.0(13)
C50 Ru4 Ru5 C60 -87(5)
C49 Ru4 Ru5 C60 -140.0(13)
Ru6 Ru4 Ru5 C60 77.4(12)
C39 Ru4 Ru5 C59 -147.0(7)
C40 Ru4 Ru5 C59 176.2(4)
C48 Ru4 Ru5 C59 -59.5(4)
C51 Ru4 Ru5 C59 16.7(5)
C47 Ru4 Ru5 C59 -17.6(4)
B2 Ru4 Ru5 C59 60.2(6)
C50 Ru4 Ru5 C59 -42(5)
C49 Ru4 Ru5 C59 -94.8(5)
Ru6 Ru4 Ru5 C59 122.5(4)
C39 Ru4 Ru5 Ru6 90.5(6)
C40 Ru4 Ru5 Ru6 53.6(2)
C48 Ru4 Ru5 Ru6 178.0(2)
C51 Ru4 Ru5 Ru6 -105.8(4)
C47 Ru4 Ru5 Ru6 -140.2(2)
B2 Ru4 Ru5 Ru6 -62.4(5)
C50 Ru4 Ru5 Ru6 -164(5)
C49 Ru4 Ru5 Ru6 142.7(4)
B1 Ru3 C2 C1A -84.5(12)
C32 Ru3 C2 C1A 155.6(13)
C29 Ru3 C2 C1A 63.4(13)
C33 Ru3 C2 C1A 63.8(16)
C31 Ru3 C2 C1A 135.0(12)
C30 Ru3 C2 C1A 97.3(12)
Ru1 Ru3 C2 C1A -111.9(12)
Ru2 Ru3 C2 C1A -44.5(12)
C1A Ru3 C2 C1 46.0(13)
B1 Ru3 C2 C1 -38.5(7)
C32 Ru3 C2 C1 -158.4(6)
C29 Ru3 C2 C1 109.4(6)
C33 Ru3 C2 C1 109.8(10)
C31 Ru3 C2 C1 -179.0(6)
C30 Ru3 C2 C1 143.3(6)
Ru1 Ru3 C2 C1 -65.9(6)
Ru2 Ru3 C2 C1 1.5(6)
C1A Ru3 C2 C3 -117.8(14)
B1 Ru3 C2 C3 157.7(6)
C32 Ru3 C2 C3 37.8(9)
C29 Ru3 C2 C3 -54.4(7)
C33 Ru3 C2 C3 -54.0(13)
C31 Ru3 C2 C3 17.2(7)
C30 Ru3 C2 C3 -20.5(7)
Ru1 Ru3 C2 C3 130.3(7)
Ru2 Ru3 C2 C3 -162.2(7)
C1A Ru3 C2 Ru1 111.9(12)
B1 Ru3 C2 Ru1 27.4(3)
C32 Ru3 C2 Ru1 -92.5(5)
C29 Ru3 C2 Ru1 175.3(3)
C33 Ru3 C2 Ru1 175.7(8)
C31 Ru3 C2 Ru1 -113.1(3)
C30 Ru3 C2 Ru1 -150.8(3)
Ru2 Ru3 C2 Ru1 67.43(16)
C1 Ru1 C2 C1A -46.3(13)
C10 Ru1 C2 C1A -107.3(12)
C9 Ru1 C2 C1A -110.2(16)
C12 Ru1 C2 C1A -179.5(12)
C11 Ru1 C2 C1A -141.0(12)
C13 Ru1 C2 C1A 157.0(12)
B1 Ru1 C2 C1A 41.6(12)
Ru3 Ru1 C2 C1A 67.1(12)
Ru2 Ru1 C2 C1A -1.5(12)
C10 Ru1 C2 C1 -61.0(6)
C9 Ru1 C2 C1 -63.9(13)
C12 Ru1 C2 C1 -133.2(5)
C11 Ru1 C2 C1 -94.8(6)
C13 Ru1 C2 C1 -156.7(6)
B1 Ru1 C2 C1 87.9(6)
Ru3 Ru1 C2 C1 113.4(6)
Ru2 Ru1 C2 C1 44.8(5)
C1 Ru1 C2 C3 118.0(9)
C10 Ru1 C2 C3 57.0(8)
C9 Ru1 C2 C3 54.0(14)
C12 Ru1 C2 C3 -15.2(7)
C11 Ru1 C2 C3 23.2(7)
C13 Ru1 C2 C3 -38.7(9)
B1 Ru1 C2 C3 -154.1(7)
Ru3 Ru1 C2 C3 -128.6(7)
Ru2 Ru1 C2 C3 162.8(7)
C1 Ru1 C2 Ru3 -113.4(6)
C10 Ru1 C2 Ru3 -174.4(3)
C9 Ru1 C2 Ru3 -177.4(10)
C12 Ru1 C2 Ru3 113.3(3)
C11 Ru1 C2 Ru3 151.8(3)
C13 Ru1 C2 Ru3 89.9(5)
B1 Ru1 C2 Ru3 -25.5(3)
Ru2 Ru1 C2 Ru3 -68.63(16)
C7 C8 C3 C4 2.3(14)
C7 C8 C3 C2 -175.1(9)
C1A C2 C3 C8 33.3(17)
C1 C2 C3 C8 -39.0(12)
Ru3 C2 C3 C8 122.5(7)
Ru1 C2 C3 C8 -128.7(7)
C1A C2 C3 C4 -143.9(15)
C1 C2 C3 C4 143.8(9)
Ru3 C2 C3 C4 -54.7(10)
Ru1 C2 C3 C4 54.1(10)
C8 C3 C4 C5 -2.0(12)
C2 C3 C4 C5 175.3(8)
C3 C4 C5 C6 1.1(14)
C4 C5 C6 C7 -0.2(16)
C5 C6 C7 C8 0.4(17)
C3 C8 C7 C6 -1.5(17)
C1 Ru2 B1 Ru3 -56.0(4)
C1A Ru2 B1 Ru3 -17.6(8)
C22 Ru2 B1 Ru3 87.3(6)
C21 Ru2 B1 Ru3 107.7(3)
C20 Ru2 B1 Ru3 145.6(3)
C19 Ru2 B1 Ru3 178.2(3)
C23 Ru2 B1 Ru3 174.5(10)
Ru1 Ru2 B1 Ru3 -79.3(3)
C1 Ru2 B1 Ru1 23.2(4)
C1A Ru2 B1 Ru1 61.6(8)
C22 Ru2 B1 Ru1 166.5(5)
C21 Ru2 B1 Ru1 -173.0(2)
C20 Ru2 B1 Ru1 -135.1(3)
C19 Ru2 B1 Ru1 -102.5(4)
C23 Ru2 B1 Ru1 -106.2(12)
Ru3 Ru2 B1 Ru1 79.3(3)
C1A Ru3 B1 Ru2 17.4(8)
C2 Ru3 B1 Ru2 54.8(4)
C32 Ru3 B1 Ru2 -153.8(3)
C29 Ru3 B1 Ru2 -90.3(5)
C33 Ru3 B1 Ru2 -115.5(4)
C31 Ru3 B1 Ru2 -177.4(3)
C30 Ru3 B1 Ru2 -130.8(10)
Ru1 Ru3 B1 Ru2 80.9(3)
C1A Ru3 B1 Ru1 -63.5(8)
C2 Ru3 B1 Ru1 -26.1(3)
C32 Ru3 B1 Ru1 125.3(3)
C29 Ru3 B1 Ru1 -171.2(3)
C33 Ru3 B1 Ru1 163.6(3)
C31 Ru3 B1 Ru1 101.7(4)
C30 Ru3 B1 Ru1 148.3(10)
Ru2 Ru3 B1 Ru1 -80.9(3)
C1 Ru1 B1 Ru2 -22.1(4)
C2 Ru1 B1 Ru2 -60.2(3)
C10 Ru1 B1 Ru2 85.7(5)
C9 Ru1 B1 Ru2 112.5(3)
C12 Ru1 B1 Ru2 176.7(3)
C11 Ru1 B1 Ru2 129.8(12)
C13 Ru1 B1 Ru2 150.9(3)
Ru3 Ru1 B1 Ru2 -85.4(3)
C1 Ru1 B1 Ru3 63.3(4)
C2 Ru1 B1 Ru3 25.2(3)
C10 Ru1 B1 Ru3 171.1(3)
C9 Ru1 B1 Ru3 -162.1(3)
C12 Ru1 B1 Ru3 -97.8(4)
C11 Ru1 B1 Ru3 -144.7(12)
C13 Ru1 B1 Ru3 -123.7(3)
Ru2 Ru1 B1 Ru3 85.4(3)
C39A Ru6 C40 C39 46.2(10)
C70 Ru6 C40 C39 110.8(8)
B2 Ru6 C40 C39 -39.4(8)
C68 Ru6 C40 C39 -177.1(8)
C67 Ru6 C40 C39 -155.7(8)
C71 Ru6 C40 C39 107.9(12)
C69 Ru6 C40 C39 145.6(8)
Ru4 Ru6 C40 C39 -66.3(8)
Ru5 Ru6 C40 C39 1.9(7)
C70 Ru6 C40 C39A 64.5(8)
B2 Ru6 C40 C39A -85.6(8)
C68 Ru6 C40 C39A 136.7(7)
C67 Ru6 C40 C39A 158.1(8)
C71 Ru6 C40 C39A 61.7(13)
C69 Ru6 C40 C39A 99.4(7)
Ru4 Ru6 C40 C39A -112.5(7)
Ru5 Ru6 C40 C39A -44.3(7)
C39A Ru6 C40 C41 -117.7(10)
C70 Ru6 C40 C41 -53.1(8)
B2 Ru6 C40 C41 156.7(7)
C68 Ru6 C40 C41 19.0(7)
C67 Ru6 C40 C41 40.4(10)
C71 Ru6 C40 C41 -55.9(13)
C69 Ru6 C40 C41 -18.3(7)
Ru4 Ru6 C40 C41 129.8(7)
Ru5 Ru6 C40 C41 -162.0(7)
C39A Ru6 C40 Ru4 112.5(7)
C70 Ru6 C40 Ru4 177.1(3)
B2 Ru6 C40 Ru4 26.9(3)
C68 Ru6 C40 Ru4 -110.8(3)
C67 Ru6 C40 Ru4 -89.4(6)
C71 Ru6 C40 Ru4 174.3(9)
C69 Ru6 C40 Ru4 -148.1(3)
Ru5 Ru6 C40 Ru4 68.20(16)
C48 Ru4 C40 C39 -59.1(8)
C51 Ru4 C40 C39 -157.0(8)
C47 Ru4 C40 C39 -64.9(15)
B2 Ru4 C40 C39 87.4(8)
C50 Ru4 C40 C39 -132.3(7)
C49 Ru4 C40 C39 -93.4(8)
Ru6 Ru4 C40 C39 114.1(8)
Ru5 Ru4 C40 C39 45.8(7)
C39 Ru4 C40 C39A -46.1(10)
C48 Ru4 C40 C39A -105.2(8)
C51 Ru4 C40 C39A 156.9(8)
C47 Ru4 C40 C39A -111.0(14)
B2 Ru4 C40 C39A 41.3(8)
C50 Ru4 C40 C39A -178.4(8)
C49 Ru4 C40 C39A -139.5(8)
Ru6 Ru4 C40 C39A 68.0(7)
Ru5 Ru4 C40 C39A -0.3(7)
C39 Ru4 C40 C41 116.9(10)
C48 Ru4 C40 C41 57.8(8)
C51 Ru4 C40 C41 -40.2(9)
C47 Ru4 C40 C41 52.0(16)
B2 Ru4 C40 C41 -155.8(7)
C50 Ru4 C40 C41 -15.5(7)
C49 Ru4 C40 C41 23.5(7)
Ru6 Ru4 C40 C41 -129.0(7)
Ru5 Ru4 C40 C41 162.7(7)
C39 Ru4 C40 Ru6 -114.1(8)
C48 Ru4 C40 Ru6 -173.2(3)
C51 Ru4 C40 Ru6 88.9(5)
C47 Ru4 C40 Ru6 -179.0(11)
B2 Ru4 C40 Ru6 -26.7(3)
C50 Ru4 C40 Ru6 113.6(3)
C49 Ru4 C40 Ru6 152.5(3)
Ru5 Ru4 C40 Ru6 -68.25(16)
C45 C46 C41 C42 0.5(13)
C45 C46 C41 C40 180.0(8)
C39 C40 C41 C42 139.2(11)
C39A C40 C41 C42 -149.6(10)
Ru6 C40 C41 C42 -58.9(10)
Ru4 C40 C41 C42 49.7(10)
C39 C40 C41 C46 -40.3(13)
C39A C40 C41 C46 30.9(13)
Ru6 C40 C41 C46 121.6(8)
Ru4 C40 C41 C46 -129.8(7)
C46 C41 C42 C43 -0.5(13)
C40 C41 C42 C43 180.0(8)
C41 C42 C43 C44 0.6(14)
C42 C43 C44 C45 -0.5(15)
C43 C44 C45 C46 0.5(16)
C41 C46 C45 C44 -0.4(15)
C39A Ru5 B2 Ru6 -19.8(5)
C39 Ru5 B2 Ru6 -58.8(5)
C61 Ru5 B2 Ru6 95.8(9)
C58 Ru5 B2 Ru6 175.0(3)
C57 Ru5 B2 Ru6 -172.8(6)
C60 Ru5 B2 Ru6 104.4(4)
C59 Ru5 B2 Ru6 139.0(4)
Ru4 Ru5 B2 Ru6 -78.9(3)
C39A Ru5 B2 Ru4 59.1(5)
C39 Ru5 B2 Ru4 20.1(5)
C61 Ru5 B2 Ru4 174.7(7)
C58 Ru5 B2 Ru4 -106.1(4)
C57 Ru5 B2 Ru4 -93.9(8)
C60 Ru5 B2 Ru4 -176.7(3)
C59 Ru5 B2 Ru4 -142.1(4)
Ru6 Ru5 B2 Ru4 78.9(3)
C40 Ru6 B2 Ru5 57.0(4)
C39A Ru6 B2 Ru5 18.6(5)
C70 Ru6 B2 Ru5 -89.4(5)
C68 Ru6 B2 Ru5 -177.3(3)
C67 Ru6 B2 Ru5 -152.3(4)
C71 Ru6 B2 Ru5 -113.5(4)
C69 Ru6 B2 Ru5 -139.1(11)
Ru4 Ru6 B2 Ru5 83.0(4)
C40 Ru6 B2 Ru4 -26.1(3)
C39A Ru6 B2 Ru4 -64.4(5)
C70 Ru6 B2 Ru4 -172.4(3)
C68 Ru6 B2 Ru4 99.7(4)
C67 Ru6 B2 Ru4 124.7(3)
C71 Ru6 B2 Ru4 163.5(3)
C69 Ru6 B2 Ru4 137.8(11)
Ru5 Ru6 B2 Ru4 -83.0(4)
C39 Ru4 B2 Ru5 -19.6(5)
C40 Ru4 B2 Ru5 -57.4(4)
C48 Ru4 B2 Ru5 89.7(5)
C51 Ru4 B2 Ru5 154.0(3)
C47 Ru4 B2 Ru5 116.4(4)
C50 Ru4 B2 Ru5 176.3(3)
C49 Ru4 B2 Ru5 124.8(10)
Ru6 Ru4 B2 Ru5 -83.3(4)
C39 Ru4 B2 Ru6 63.7(5)
C40 Ru4 B2 Ru6 25.9(3)
C48 Ru4 B2 Ru6 173.0(3)
C51 Ru4 B2 Ru6 -122.7(3)
C47 Ru4 B2 Ru6 -160.3(3)
C50 Ru4 B2 Ru6 -100.4(5)
C49 Ru4 B2 Ru6 -151.9(10)
Ru5 Ru4 B2 Ru6 83.3(4)
C1 Ru1 C9 C13 -163.6(5)
C2 Ru1 C9 C13 -113.8(11)
C10 Ru1 C9 C13 -117.7(7)
C12 Ru1 C9 C13 -37.7(5)
C11 Ru1 C9 C13 -80.0(5)
B1 Ru1 C9 C13 95.1(5)
Ru3 Ru1 C9 C13 69.8(6)
Ru2 Ru1 C9 C13 143.7(4)
C1 Ru1 C9 C10 -45.8(7)
C2 Ru1 C9 C10 3.9(14)
C12 Ru1 C9 C10 80.0(5)
C11 Ru1 C9 C10 37.7(5)
C13 Ru1 C9 C10 117.7(7)
B1 Ru1 C9 C10 -147.2(5)
Ru3 Ru1 C9 C10 -172.5(4)
Ru2 Ru1 C9 C10 -98.6(5)
C1 Ru1 C9 C14 74.8(9)
C2 Ru1 C9 C14 124.5(11)
C10 Ru1 C9 C14 120.6(10)
C12 Ru1 C9 C14 -159.4(9)
C11 Ru1 C9 C14 158.3(9)
C13 Ru1 C9 C14 -121.7(10)
B1 Ru1 C9 C14 -26.6(8)
Ru3 Ru1 C9 C14 -51.9(10)
Ru2 Ru1 C9 C14 22.0(8)
C13 C9 C10 C11 -0.6(9)
C14 C9 C10 C11 175.2(7)
Ru1 C9 C10 C11 -63.0(5)
C13 C9 C10 C15 -175.0(7)
C14 C9 C10 C15 0.7(13)
Ru1 C9 C10 C15 122.5(8)
C13 C9 C10 Ru1 62.5(5)
C14 C9 C10 Ru1 -121.8(8)
C1 Ru1 C10 C9 147.6(5)
C2 Ru1 C10 C9 -178.7(5)
C12 Ru1 C10 C9 -79.8(5)
C11 Ru1 C10 C9 -117.4(7)
C13 Ru1 C10 C9 -37.1(5)
B1 Ru1 C10 C9 45.7(7)
Ru3 Ru1 C10 C9 142.8(17)
Ru2 Ru1 C10 C9 99.5(5)
C1 Ru1 C10 C11 -94.9(5)
C2 Ru1 C10 C11 -61.3(6)
C9 Ru1 C10 C11 117.4(7)
C12 Ru1 C10 C11 37.6(5)
C13 Ru1 C10 C11 80.3(5)
B1 Ru1 C10 C11 163.2(5)
Ru3 Ru1 C10 C11 -99.7(19)
Ru2 Ru1 C10 C11 -143.0(4)
C1 Ru1 C10 C15 26.8(8)
C2 Ru1 C10 C15 60.4(9)
C9 Ru1 C10 C15 -120.9(10)
C12 Ru1 C10 C15 159.3(9)
C11 Ru1 C10 C15 121.7(9)
C13 Ru1 C10 C15 -158.0(9)
B1 Ru1 C10 C15 -75.1(9)
Ru3 Ru1 C10 C15 22(3)
Ru2 Ru1 C10 C15 -21.3(8)
C9 C10 C11 C12 0.9(8)
C15 C10 C11 C12 175.3(7)
Ru1 C10 C11 C12 -61.9(5)
C9 C10 C11 C16 -177.5(7)
C15 C10 C11 C16 -3.0(13)
Ru1 C10 C11 C16 119.7(8)
C9 C10 C11 Ru1 62.8(5)
C15 C10 C11 Ru1 -122.7(8)
C1 Ru1 C11 C12 -148.6(5)
C2 Ru1 C11 C12 -109.4(5)
C10 Ru1 C11 C12 116.8(7)
C9 Ru1 C11 C12 79.3(5)
C13 Ru1 C11 C12 37.2(5)
B1 Ru1 C11 C12 60.3(15)
Ru3 Ru1 C11 C12 -74.1(6)
Ru2 Ru1 C11 C12 176.8(4)
C1 Ru1 C11 C10 94.5(5)
C2 Ru1 C11 C10 133.8(5)
C9 Ru1 C11 C10 -37.5(5)
C12 Ru1 C11 C10 -116.8(7)
C13 Ru1 C11 C10 -79.6(5)
B1 Ru1 C11 C10 -56.6(14)
Ru3 Ru1 C11 C10 169.1(3)
Ru2 Ru1 C11 C10 60.0(6)
C1 Ru1 C11 C16 -25.1(8)
C2 Ru1 C11 C16 14.1(8)
C10 Ru1 C11 C16 -119.6(9)
C9 Ru1 C11 C16 -157.2(8)
C12 Ru1 C11 C16 123.5(10)
C13 Ru1 C11 C16 160.7(9)
B1 Ru1 C11 C16 -176.2(11)
Ru3 Ru1 C11 C16 49.4(9)
Ru2 Ru1 C11 C16 -59.7(9)
C10 C11 C12 C13 -0.9(9)
C16 C11 C12 C13 177.5(8)
Ru1 C11 C12 C13 -61.9(5)
C10 C11 C12 C17 -169.1(8)
C16 C11 C12 C17 9.2(13)
Ru1 C11 C12 C17 129.8(8)
C10 C11 C12 Ru1 61.1(5)
C16 C11 C12 Ru1 -120.6(8)
C1 Ru1 C12 C11 44.5(7)
C2 Ru1 C12 C11 83.0(5)
C10 Ru1 C12 C11 -38.1(5)
C9 Ru1 C12 C11 -80.9(5)
C13 Ru1 C12 C11 -118.3(7)
B1 Ru1 C12 C11 -162.1(5)
Ru3 Ru1 C12 C11 136.5(4)
Ru2 Ru1 C12 C11 -51(5)
C1 Ru1 C12 C13 162.7(5)
C2 Ru1 C12 C13 -158.8(5)
C10 Ru1 C12 C13 80.1(5)
C9 Ru1 C12 C13 37.4(5)
C11 Ru1 C12 C13 118.3(7)
B1 Ru1 C12 C13 -43.9(7)
Ru3 Ru1 C12 C13 -105.2(5)
Ru2 Ru1 C12 C13 67(5)
C1 Ru1 C12 C17 -77.3(10)
C2 Ru1 C12 C17 -38.8(10)
C10 Ru1 C12 C17 -159.9(10)
C9 Ru1 C12 C17 157.3(10)
C11 Ru1 C12 C17 -121.8(11)
C13 Ru1 C12 C17 119.9(11)
B1 Ru1 C12 C17 76.1(10)
Ru3 Ru1 C12 C17 14.7(10)
Ru2 Ru1 C12 C17 -173(5)
C10 C9 C13 C12 0.0(9)
C14 C9 C13 C12 -175.7(7)
Ru1 C9 C13 C12 61.4(5)
C10 C9 C13 C18 178.4(8)
C14 C9 C13 C18 2.6(13)
Ru1 C9 C13 C18 -120.2(8)
C10 C9 C13 Ru1 -61.4(5)
C14 C9 C13 Ru1 122.8(8)
C11 C12 C13 C9 0.5(9)
C17 C12 C13 C9 169.0(8)
Ru1 C12 C13 C9 -61.3(5)
C11 C12 C13 C18 -177.9(7)
C17 C12 C13 C18 -9.4(13)
Ru1 C12 C13 C18 120.3(8)
C11 C12 C13 Ru1 61.8(5)
C17 C12 C13 Ru1 -129.7(8)
C1 Ru1 C13 C9 56.7(17)
C2 Ru1 C13 C9 154.3(5)
C10 Ru1 C13 C9 37.6(5)
C12 Ru1 C13 C9 117.4(7)
C11 Ru1 C13 C9 80.4(5)
B1 Ru1 C13 C9 -93.7(5)
Ru3 Ru1 C13 C9 -142.4(4)
Ru2 Ru1 C13 C9 -58.9(6)
C1 Ru1 C13 C12 -60.6(17)
C2 Ru1 C13 C12 36.9(7)
C10 Ru1 C13 C12 -79.8(5)
C9 Ru1 C13 C12 -117.4(7)
C11 Ru1 C13 C12 -36.9(5)
B1 Ru1 C13 C12 149.0(5)
Ru3 Ru1 C13 C12 100.2(4)
Ru2 Ru1 C13 C12 -176.2(3)
C1 Ru1 C13 C18 178.8(13)
C2 Ru1 C13 C18 -83.6(10)
C10 Ru1 C13 C18 159.7(9)
C9 Ru1 C13 C18 122.1(10)
C12 Ru1 C13 C18 -120.5(10)
C11 Ru1 C13 C18 -157.5(9)
B1 Ru1 C13 C18 28.5(9)
Ru3 Ru1 C13 C18 -20.3(9)
Ru2 Ru1 C13 C18 63.2(9)
C1 Ru2 C19 C20 -178.8(5)
C1A Ru2 C19 C20 143.7(12)
B1 Ru2 C19 C20 -61.1(6)
C22 Ru2 C19 C20 80.2(5)
C21 Ru2 C19 C20 37.3(5)
C23 Ru2 C19 C20 117.0(7)
Ru1 Ru2 C19 C20 -123.6(4)
Ru3 Ru2 C19 C20 -50.2(19)
C1 Ru2 C19 C23 64.3(6)
C1A Ru2 C19 C23 26.7(13)
B1 Ru2 C19 C23 -178.1(6)
C22 Ru2 C19 C23 -36.8(5)
C21 Ru2 C19 C23 -79.7(5)
C20 Ru2 C19 C23 -117.0(7)
Ru1 Ru2 C19 C23 119.4(5)
Ru3 Ru2 C19 C23 -167.2(15)
C1 Ru2 C19 C24 -57.5(10)
C1A Ru2 C19 C24 -95.0(15)
B1 Ru2 C19 C24 60.2(11)
C22 Ru2 C19 C24 -158.5(10)
C21 Ru2 C19 C24 158.5(10)
C20 Ru2 C19 C24 121.3(11)
C23 Ru2 C19 C24 -121.8(11)
Ru1 Ru2 C19 C24 -2.3(10)
Ru3 Ru2 C19 C24 71(2)
C23 C19 C20 C21 0.9(9)
C24 C19 C20 C21 169.4(8)
Ru2 C19 C20 C21 -61.6(5)
C23 C19 C20 C25 -173.4(8)
C24 C19 C20 C25 -4.9(13)
Ru2 C19 C20 C25 124.1(8)
C23 C19 C20 Ru2 62.5(6)
C24 C19 C20 Ru2 -129.0(9)
C1 Ru2 C20 C19 2.4(10)
C1A Ru2 C20 C19 -95.9(19)
B1 Ru2 C20 C19 132.2(5)
C22 Ru2 C20 C19 -79.9(5)
C21 Ru2 C20 C19 -117.9(7)
C23 Ru2 C20 C19 -37.7(5)
Ru1 Ru2 C20 C19 82.5(5)
Ru3 Ru2 C20 C19 171.8(4)
C1 Ru2 C20 C21 120.3(8)
C1A Ru2 C20 C21 22(2)
B1 Ru2 C20 C21 -109.9(5)
C22 Ru2 C20 C21 38.0(5)
C19 Ru2 C20 C21 117.9(7)
C23 Ru2 C20 C21 80.2(5)
Ru1 Ru2 C20 C21 -159.6(4)
Ru3 Ru2 C20 C21 -70.3(5)
C1 Ru2 C20 C25 -118.2(10)
C1A Ru2 C20 C25 143.6(19)
B1 Ru2 C20 C25 11.6(9)
C22 Ru2 C20 C25 159.5(9)
C21 Ru2 C20 C25 121.5(10)
C19 Ru2 C20 C25 -120.6(10)
C23 Ru2 C20 C25 -158.3(9)
Ru1 Ru2 C20 C25 -38.1(9)
Ru3 Ru2 C20 C25 51.2(9)
C19 C20 C21 C22 0.1(9)
C25 C20 C21 C22 174.3(8)
Ru2 C20 C21 C22 -62.0(5)
C19 C20 C21 C26 -172.2(8)
C25 C20 C21 C26 2.0(13)
Ru2 C20 C21 C26 125.7(8)
C19 C20 C21 Ru2 62.1(6)
C25 C20 C21 Ru2 -123.7(8)
C1 Ru2 C21 C20 -129.8(7)
C1A Ru2 C21 C20 -170.3(9)
B1 Ru2 C21 C20 81.4(5)
C22 Ru2 C21 C20 -117.0(7)
C19 Ru2 C21 C20 -36.9(5)
C23 Ru2 C21 C20 -79.2(5)
Ru1 Ru2 C21 C20 62.0(9)
Ru3 Ru2 C21 C20 135.1(4)
C1 Ru2 C21 C22 -12.8(9)
C1A Ru2 C21 C22 -53.3(10)
B1 Ru2 C21 C22 -161.6(5)
C20 Ru2 C21 C22 117.0(7)
C19 Ru2 C21 C22 80.1(5)
C23 Ru2 C21 C22 37.8(5)
Ru1 Ru2 C21 C22 179.0(6)
Ru3 Ru2 C21 C22 -107.9(4)
C1 Ru2 C21 C26 108.7(9)
C1A Ru2 C21 C26 68.3(12)
B1 Ru2 C21 C26 -40.0(9)
C22 Ru2 C21 C26 121.5(10)
C20 Ru2 C21 C26 -121.5(10)
C19 Ru2 C21 C26 -158.4(9)
C23 Ru2 C21 C26 159.4(9)
Ru1 Ru2 C21 C26 -59.5(12)
Ru3 Ru2 C21 C26 13.6(9)
C20 C21 C22 C23 -1.0(9)
C26 C21 C22 C23 171.2(8)
Ru2 C21 C22 C23 -63.7(5)
C20 C21 C22 C27 -173.6(8)
C26 C21 C22 C27 -1.4(14)
Ru2 C21 C22 C27 123.7(9)
C20 C21 C22 Ru2 62.7(5)
C26 C21 C22 Ru2 -125.1(8)
C1 Ru2 C22 C23 -71.1(6)
C1A Ru2 C22 C23 -107.4(8)
B1 Ru2 C22 C23 148.1(6)
C21 Ru2 C22 C23 116.2(7)
C20 Ru2 C22 C23 78.7(5)
C19 Ru2 C22 C23 36.8(5)
Ru1 Ru2 C22 C23 -63.0(8)
Ru3 Ru2 C22 C23 -149.6(4)
C1 Ru2 C22 C21 172.7(5)
C1A Ru2 C22 C21 136.4(8)
B1 Ru2 C22 C21 32.0(8)
C20 Ru2 C22 C21 -37.5(5)
C19 Ru2 C22 C21 -79.4(5)
C23 Ru2 C22 C21 -116.2(7)
Ru1 Ru2 C22 C21 -179.2(5)
Ru3 Ru2 C22 C21 94.2(5)
C1 Ru2 C22 C27 51.3(9)
C1A Ru2 C22 C27 14.9(11)
B1 Ru2 C22 C27 -89.5(10)
C21 Ru2 C22 C27 -121.4(10)
C20 Ru2 C22 C27 -158.9(9)
C19 Ru2 C22 C27 159.2(9)
C23 Ru2 C22 C27 122.4(10)
Ru1 Ru2 C22 C27 59.4(12)
Ru3 Ru2 C22 C27 -27.2(9)
C21 C22 C23 C19 1.6(9)
C27 C22 C23 C19 174.1(8)
Ru2 C22 C23 C19 -61.5(6)
C21 C22 C23 C28 -175.2(8)
C27 C22 C23 C28 -2.6(14)
Ru2 C22 C23 C28 121.8(9)
C21 C22 C23 Ru2 63.0(5)
C27 C22 C23 Ru2 -124.4(9)
C20 C19 C23 C22 -1.5(9)
C24 C19 C23 C22 -170.0(8)
Ru2 C19 C23 C22 60.9(6)
C20 C19 C23 C28 175.2(8)
C24 C19 C23 C28 6.7(14)
Ru2 C19 C23 C28 -122.3(9)
C20 C19 C23 Ru2 -62.5(6)
C24 C19 C23 Ru2 129.0(9)
C1 Ru2 C23 C22 116.9(5)
C1A Ru2 C23 C22 79.1(9)
B1 Ru2 C23 C22 -113.5(13)
C21 Ru2 C23 C22 -38.5(5)
C20 Ru2 C23 C22 -81.0(5)
C19 Ru2 C23 C22 -118.5(7)
Ru1 Ru2 C23 C22 155.3(4)
Ru3 Ru2 C23 C22 58.4(7)
C1 Ru2 C23 C19 -124.6(5)
C1A Ru2 C23 C19 -162.4(9)
B1 Ru2 C23 C19 5.0(15)
C22 Ru2 C23 C19 118.5(7)
C21 Ru2 C23 C19 80.0(5)
C20 Ru2 C23 C19 37.4(5)
Ru1 Ru2 C23 C19 -86.2(5)
Ru3 Ru2 C23 C19 176.9(4)
C1 Ru2 C23 C28 -4.0(10)
C1A Ru2 C23 C28 -41.8(12)
B1 Ru2 C23 C28 125.6(13)
C22 Ru2 C23 C28 -120.9(11)
C21 Ru2 C23 C28 -159.4(10)
C20 Ru2 C23 C28 158.1(10)
C19 Ru2 C23 C28 120.6(11)
Ru1 Ru2 C23 C28 34.4(10)
Ru3 Ru2 C23 C28 -62.5(11)
C1A Ru3 C29 C33 -146.3(9)
C2 Ru3 C29 C33 179.8(5)
B1 Ru3 C29 C33 -43.5(7)
C32 Ru3 C29 C33 37.2(5)
C31 Ru3 C29 C33 79.8(5)
C30 Ru3 C29 C33 116.5(7)
Ru1 Ru3 C29 C33 -150.5(16)
Ru2 Ru3 C29 C33 -98.5(5)
C1A Ru3 C29 C30 97.2(9)
C2 Ru3 C29 C30 63.2(6)
B1 Ru3 C29 C30 -160.0(5)
C32 Ru3 C29 C30 -79.3(5)
C33 Ru3 C29 C30 -116.5(7)
C31 Ru3 C29 C30 -36.7(5)
Ru1 Ru3 C29 C30 93.0(18)
Ru2 Ru3 C29 C30 145.0(4)
C1A Ru3 C29 C34 -23.4(12)
C2 Ru3 C29 C34 -57.3(10)
B1 Ru3 C29 C34 79.4(10)
C32 Ru3 C29 C34 160.1(10)
C33 Ru3 C29 C34 122.9(11)
C31 Ru3 C29 C34 -157.3(10)
C30 Ru3 C29 C34 -120.6(11)
Ru1 Ru3 C29 C34 -28(2)
Ru2 Ru3 C29 C34 24.4(10)
C33 C29 C30 C31 -2.3(9)
C34 C29 C30 C31 -173.7(8)
Ru3 C29 C30 C31 61.0(5)
C33 C29 C30 C35 172.4(8)
C34 C29 C30 C35 0.9(13)
Ru3 C29 C30 C35 -124.3(8)
C33 C29 C30 Ru3 -63.2(5)
C34 C29 C30 Ru3 125.3(9)
C1A Ru3 C30 C31 149.5(9)
C2 Ru3 C30 C31 110.8(5)
B1 Ru3 C30 C31 -63.5(12)
C32 Ru3 C30 C31 -37.8(5)
C29 Ru3 C30 C31 -118.5(7)
C33 Ru3 C30 C31 -80.5(5)
Ru1 Ru3 C30 C31 73.5(5)
Ru2 Ru3 C30 C31 -176.7(3)
C1A Ru3 C30 C29 -92.1(9)
C2 Ru3 C30 C29 -130.7(5)
B1 Ru3 C30 C29 55.0(13)
C32 Ru3 C30 C29 80.6(5)
C33 Ru3 C30 C29 37.9(5)
C31 Ru3 C30 C29 118.5(7)
Ru1 Ru3 C30 C29 -168.0(4)
Ru2 Ru3 C30 C29 -58.2(6)
C1A Ru3 C30 C35 27.8(12)
C2 Ru3 C30 C35 -10.8(9)
B1 Ru3 C30 C35 174.9(10)
C32 Ru3 C30 C35 -159.5(10)
C29 Ru3 C30 C35 119.9(11)
C33 Ru3 C30 C35 157.8(10)
C31 Ru3 C30 C35 -121.6(10)
Ru1 Ru3 C30 C35 -48.1(10)
Ru2 Ru3 C30 C35 61.6(10)
C29 C30 C31 C32 0.7(9)
C35 C30 C31 C32 -174.0(8)
Ru3 C30 C31 C32 61.0(5)
C29 C30 C31 C36 169.8(8)
C35 C30 C31 C36 -4.8(13)
Ru3 C30 C31 C36 -129.9(8)
C29 C30 C31 Ru3 -60.3(5)
C35 C30 C31 Ru3 125.0(8)
C1A Ru3 C31 C30 -43.7(12)
C2 Ru3 C31 C30 -80.9(5)
B1 Ru3 C31 C30 157.3(6)
C32 Ru3 C31 C30 117.3(7)
C29 Ru3 C31 C30 37.0(5)
C33 Ru3 C31 C30 79.4(5)
Ru1 Ru3 C31 C30 -136.4(4)
Ru2 Ru3 C31 C30 85(6)
C1A Ru3 C31 C32 -161.0(11)
C2 Ru3 C31 C32 161.8(5)
B1 Ru3 C31 C32 40.0(7)
C29 Ru3 C31 C32 -80.2(5)
C33 Ru3 C31 C32 -37.9(5)
C30 Ru3 C31 C32 -117.3(7)
Ru1 Ru3 C31 C32 106.4(5)
Ru2 Ru3 C31 C32 -33(6)
C1A Ru3 C31 C36 80.6(13)
C2 Ru3 C31 C36 43.5(9)
B1 Ru3 C31 C36 -78.4(10)
C32 Ru3 C31 C36 -118.4(10)
C29 Ru3 C31 C36 161.4(10)
C33 Ru3 C31 C36 -156.3(10)
C30 Ru3 C31 C36 124.3(10)
Ru1 Ru3 C31 C36 -12.0(9)
Ru2 Ru3 C31 C36 -151(6)
C30 C31 C32 C33 1.2(9)
C36 C31 C32 C33 -168.4(8)
Ru3 C31 C32 C33 63.5(6)
C30 C31 C32 C37 174.4(8)
C36 C31 C32 C37 4.9(13)
Ru3 C31 C32 C37 -123.3(9)
C30 C31 C32 Ru3 -62.3(5)
C36 C31 C32 Ru3 128.2(8)
C1A Ru3 C32 C33 -51(3)
C2 Ru3 C32 C33 -148.8(6)
B1 Ru3 C32 C33 92.4(6)
C29 Ru3 C32 C33 -37.0(5)
C31 Ru3 C32 C33 -116.7(7)
C30 Ru3 C32 C33 -79.5(5)
Ru1 Ru3 C32 C33 144.1(4)
Ru2 Ru3 C32 C33 61.6(6)
C1A Ru3 C32 C31 66(3)
C2 Ru3 C32 C31 -32.1(8)
B1 Ru3 C32 C31 -150.9(5)
C29 Ru3 C32 C31 79.7(5)
C33 Ru3 C32 C31 116.7(7)
C30 Ru3 C32 C31 37.2(5)
Ru1 Ru3 C32 C31 -99.1(5)
Ru2 Ru3 C32 C31 178.3(3)
C1A Ru3 C32 C37 -173(3)
C2 Ru3 C32 C37 88.7(10)
B1 Ru3 C32 C37 -30.1(9)
C29 Ru3 C32 C37 -159.6(9)
C33 Ru3 C32 C37 -122.5(10)
C31 Ru3 C32 C37 120.7(10)
C30 Ru3 C32 C37 158.0(9)
Ru1 Ru3 C32 C37 21.6(9)
Ru2 Ru3 C32 C37 -61.0(10)
C30 C29 C33 C32 3.0(9)
C34 C29 C33 C32 174.2(8)
Ru3 C29 C33 C32 -60.8(6)
C30 C29 C33 C38 -173.4(8)
C34 C29 C33 C38 -2.2(14)
Ru3 C29 C33 C38 122.8(8)
C30 C29 C33 Ru3 63.8(5)
C34 C29 C33 Ru3 -125.0(9)
C31 C32 C33 C29 -2.6(9)
C37 C32 C33 C29 -175.7(8)
Ru3 C32 C33 C29 61.1(6)
C31 C32 C33 C38 173.9(8)
C37 C32 C33 C38 0.8(14)
Ru3 C32 C33 C38 -122.4(8)
C31 C32 C33 Ru3 -63.7(6)
C37 C32 C33 Ru3 123.2(9)
C1A Ru3 C33 C29 46.6(11)
C2 Ru3 C33 C29 -0.6(12)
B1 Ru3 C33 C29 147.5(5)
C32 Ru3 C33 C29 -118.1(7)
C31 Ru3 C33 C29 -80.1(5)
C30 Ru3 C33 C29 -38.0(5)
Ru1 Ru3 C33 C29 173.1(4)
Ru2 Ru3 C33 C29 100.1(5)
C1A Ru3 C33 C32 164.7(10)
C2 Ru3 C33 C32 117.5(10)
B1 Ru3 C33 C32 -94.4(5)
C29 Ru3 C33 C32 118.1(7)
C31 Ru3 C33 C32 38.0(5)
C30 Ru3 C33 C32 80.1(5)
Ru1 Ru3 C33 C32 -68.8(7)
Ru2 Ru3 C33 C32 -141.8(4)
C1A Ru3 C33 C38 -75.5(13)
C2 Ru3 C33 C38 -122.7(11)
B1 Ru3 C33 C38 25.4(9)
C32 Ru3 C33 C38 119.8(11)
C29 Ru3 C33 C38 -122.1(11)
C31 Ru3 C33 C38 157.8(10)
C30 Ru3 C33 C38 -160.1(10)
Ru1 Ru3 C33 C38 51.0(11)
Ru2 Ru3 C33 C38 -22.0(9)
C39 Ru4 C47 C51 -162.4(7)
C40 Ru4 C47 C51 -110.5(13)
C48 Ru4 C47 C51 -117.8(7)
B2 Ru4 C47 C51 97.5(5)
C50 Ru4 C47 C51 -37.1(5)
C49 Ru4 C47 C51 -79.4(5)
Ru6 Ru4 C47 C51 70.8(6)
Ru5 Ru4 C47 C51 144.2(4)
C39 Ru4 C47 C48 -44.5(8)
C40 Ru4 C47 C48 7.3(15)
C51 Ru4 C47 C48 117.8(7)
B2 Ru4 C47 C48 -144.7(5)
C50 Ru4 C47 C48 80.7(5)
C49 Ru4 C47 C48 38.4(5)
Ru6 Ru4 C47 C48 -171.3(4)
Ru5 Ru4 C47 C48 -98.0(5)
C39 Ru4 C47 C52 76.8(10)
C40 Ru4 C47 C52 128.7(12)
C48 Ru4 C47 C52 121.3(10)
C51 Ru4 C47 C52 -120.8(10)
B2 Ru4 C47 C52 -23.3(8)
C50 Ru4 C47 C52 -158.0(9)
C49 Ru4 C47 C52 159.7(9)
Ru6 Ru4 C47 C52 -50.0(9)
Ru5 Ru4 C47 C52 23.3(8)
C51 C47 C48 C49 -2.0(9)
C52 C47 C48 C49 174.8(8)
Ru4 C47 C48 C49 -63.9(5)
C51 C47 C48 C53 -173.7(8)
C52 C47 C48 C53 3.1(13)
Ru4 C47 C48 C53 124.4(8)
C51 C47 C48 Ru4 61.8(5)
C52 C47 C48 Ru4 -121.3(8)
C39 Ru4 C48 C47 149.2(6)
C40 Ru4 C48 C47 -177.8(4)
C51 Ru4 C48 C47 -36.9(5)
B2 Ru4 C48 C47 46.2(7)
C50 Ru4 C48 C47 -79.0(5)
C49 Ru4 C48 C47 -116.2(7)
Ru6 Ru4 C48 C47 118(2)
Ru5 Ru4 C48 C47 100.0(4)
C39 Ru4 C48 C49 -94.6(6)
C40 Ru4 C48 C49 -61.6(6)
C51 Ru4 C48 C49 79.3(5)
C47 Ru4 C48 C49 116.2(7)
B2 Ru4 C48 C49 162.4(5)
C50 Ru4 C48 C49 37.2(5)
Ru6 Ru4 C48 C49 -126(2)
Ru5 Ru4 C48 C49 -143.8(4)
C39 Ru4 C48 C53 26.7(9)
C40 Ru4 C48 C53 59.6(9)
C51 Ru4 C48 C53 -159.4(9)
C47 Ru4 C48 C53 -122.6(10)
B2 Ru4 C48 C53 -76.4(9)
C50 Ru4 C48 C53 158.4(9)
C49 Ru4 C48 C53 121.2(10)
Ru6 Ru4 C48 C53 -5(3)
Ru5 Ru4 C48 C53 -22.6(9)
C47 C48 C49 C50 1.9(9)
C53 C48 C49 C50 173.8(7)
Ru4 C48 C49 C50 -61.3(5)
C47 C48 C49 C54 -174.8(8)
C53 C48 C49 C54 -2.9(13)
Ru4 C48 C49 C54 122.0(9)
C47 C48 C49 Ru4 63.2(5)
C53 C48 C49 Ru4 -124.9(8)
C39 Ru4 C49 C50 -146.9(6)
C40 Ru4 C49 C50 -107.8(5)
C48 Ru4 C49 C50 117.6(7)
C51 Ru4 C49 C50 37.4(5)
C47 Ru4 C49 C50 79.4(5)
B2 Ru4 C49 C50 70.0(13)
Ru6 Ru4 C49 C50 -70.5(6)
Ru5 Ru4 C49 C50 176.4(4)
C39 Ru4 C49 C48 95.5(6)
C40 Ru4 C49 C48 134.7(5)
C51 Ru4 C49 C48 -80.2(5)
C47 Ru4 C49 C48 -38.2(5)
B2 Ru4 C49 C48 -47.6(13)
C50 Ru4 C49 C48 -117.6(7)
Ru6 Ru4 C49 C48 172.0(4)
Ru5 Ru4 C49 C48 58.8(6)
C39 Ru4 C49 C54 -24.6(11)
C40 Ru4 C49 C54 14.6(10)
C48 Ru4 C49 C54 -120.1(11)
C51 Ru4 C49 C54 159.7(11)
C47 Ru4 C49 C54 -158.3(10)
B2 Ru4 C49 C54 -167.6(11)
C50 Ru4 C49 C54 122.3(12)
Ru6 Ru4 C49 C54 51.9(11)
Ru5 Ru4 C49 C54 -61.3(11)
C48 C49 C50 C51 -1.1(9)
C54 C49 C50 C51 175.5(8)
Ru4 C49 C50 C51 -61.5(5)
C48 C49 C50 C55 -168.8(8)
C54 C49 C50 C55 7.8(14)
Ru4 C49 C50 C55 130.8(9)
C48 C49 C50 Ru4 60.3(5)
C54 C49 C50 Ru4 -123.0(9)
C39 Ru4 C50 C51 164.3(7)
C40 Ru4 C50 C51 -157.1(5)
C48 Ru4 C50 C51 79.7(5)
C47 Ru4 C50 C51 36.9(5)
B2 Ru4 C50 C51 -37.9(7)
C49 Ru4 C50 C51 117.5(7)
Ru6 Ru4 C50 C51 -102.3(5)
Ru5 Ru4 C50 C51 61(5)
C39 Ru4 C50 C49 46.8(8)
C40 Ru4 C50 C49 85.5(5)
C48 Ru4 C50 C49 -37.8(5)
C51 Ru4 C50 C49 -117.5(7)
C47 Ru4 C50 C49 -80.6(5)
B2 Ru4 C50 C49 -155.3(6)
Ru6 Ru4 C50 C49 140.3(4)
Ru5 Ru4 C50 C49 -56(5)
C39 Ru4 C50 C55 -75.7(12)
C40 Ru4 C50 C55 -37.1(10)
C48 Ru4 C50 C55 -160.3(11)
C51 Ru4 C50 C55 120.0(12)
C47 Ru4 C50 C55 156.9(11)
B2 Ru4 C50 C55 82.2(11)
C49 Ru4 C50 C55 -122.5(12)
Ru6 Ru4 C50 C55 17.7(11)
Ru5 Ru4 C50 C55 -179(100)
C48 C47 C51 C50 1.3(9)
C52 C47 C51 C50 -175.5(8)
Ru4 C47 C51 C50 62.7(6)
C48 C47 C51 C56 177.9(7)
C52 C47 C51 C56 1.0(13)
Ru4 C47 C51 C56 -120.8(8)
C48 C47 C51 Ru4 -61.3(5)
C52 C47 C51 Ru4 121.8(8)
C49 C50 C51 C47 -0.1(9)
C55 C50 C51 C47 167.7(8)
Ru4 C50 C51 C47 -62.3(5)
C49 C50 C51 C56 -176.6(8)
C55 C50 C51 C56 -8.7(13)
Ru4 C50 C51 C56 121.3(8)
C49 C50 C51 Ru4 62.2(5)
C55 C50 C51 Ru4 -130.0(8)
C39 Ru4 C51 C47 63(2)
C40 Ru4 C51 C47 157.5(5)
C48 Ru4 C51 C47 37.6(5)
B2 Ru4 C51 C47 -89.0(6)
C50 Ru4 C51 C47 118.1(7)
C49 Ru4 C51 C47 80.7(5)
Ru6 Ru4 C51 C47 -139.5(4)
Ru5 Ru4 C51 C47 -58.0(6)
C39 Ru4 C51 C50 -55(2)
C40 Ru4 C51 C50 39.4(7)
C48 Ru4 C51 C50 -80.5(5)
C47 Ru4 C51 C50 -118.1(7)
B2 Ru4 C51 C50 152.8(5)
C49 Ru4 C51 C50 -37.4(5)
Ru6 Ru4 C51 C50 102.4(5)
Ru5 Ru4 C51 C50 -176.1(4)
C39 Ru4 C51 C56 -177.3(19)
C40 Ru4 C51 C56 -82.8(9)
C48 Ru4 C51 C56 157.3(9)
C47 Ru4 C51 C56 119.7(10)
B2 Ru4 C51 C56 30.6(9)
C50 Ru4 C51 C56 -122.2(10)
C49 Ru4 C51 C56 -159.6(9)
Ru6 Ru4 C51 C56 -19.8(9)
Ru5 Ru4 C51 C56 61.7(9)
C39A Ru5 C57 C58 -170.1(6)
C39 Ru5 C57 C58 -132.5(6)
B2 Ru5 C57 C58 -18.4(11)
C61 Ru5 C57 C58 117.4(8)
C60 Ru5 C57 C58 79.6(6)
C59 Ru5 C57 C58 37.5(5)
Ru6 Ru5 C57 C58 175.8(4)
Ru4 Ru5 C57 C58 -90.8(5)
C39A Ru5 C57 C61 72.5(7)
C39 Ru5 C57 C61 110.1(7)
B2 Ru5 C57 C61 -135.8(9)
C58 Ru5 C57 C61 -117.4(8)
C60 Ru5 C57 C61 -37.8(6)
C59 Ru5 C57 C61 -79.9(6)
Ru6 Ru5 C57 C61 58.4(8)
Ru4 Ru5 C57 C61 151.8(5)
C39A Ru5 C57 C62 -51.4(12)
C39 Ru5 C57 C62 -13.8(12)
B2 Ru5 C57 C62 100.3(13)
C61 Ru5 C57 C62 -123.9(13)
C58 Ru5 C57 C62 118.7(13)
C60 Ru5 C57 C62 -161.7(12)
C59 Ru5 C57 C62 156.2(12)
Ru6 Ru5 C57 C62 -65.5(13)
Ru4 Ru5 C57 C62 27.9(12)
C61 C57 C58 C59 -1.0(9)
C62 C57 C58 C59 175.1(9)
Ru5 C57 C58 C59 -63.2(6)
C61 C57 C58 C63 -171.4(9)
C62 C57 C58 C63 4.7(15)
Ru5 C57 C58 C63 126.4(9)
C61 C57 C58 Ru5 62.2(6)
C62 C57 C58 Ru5 -121.8(10)
C39A Ru5 C58 C57 16.2(10)
C39 Ru5 C58 C57 56.9(7)
B2 Ru5 C58 C57 170.5(6)
C61 Ru5 C58 C57 -37.5(5)
C60 Ru5 C58 C57 -80.1(6)
C59 Ru5 C58 C57 -117.6(7)
Ru6 Ru5 C58 C57 -173.0(7)
Ru4 Ru5 C58 C57 112.6(5)
C39A Ru5 C58 C59 133.8(9)
C39 Ru5 C58 C59 174.5(6)
B2 Ru5 C58 C59 -71.8(6)
C61 Ru5 C58 C59 80.2(6)
C57 Ru5 C58 C59 117.6(7)
C60 Ru5 C58 C59 37.5(6)
Ru6 Ru5 C58 C59 -55.4(11)
Ru4 Ru5 C58 C59 -129.8(5)
C39A Ru5 C58 C63 -106.6(13)
C39 Ru5 C58 C63 -65.9(13)
B2 Ru5 C58 C63 47.8(13)
C61 Ru5 C58 C63 -160.2(13)
C57 Ru5 C58 C63 -122.7(13)
C60 Ru5 C58 C63 157.1(13)
C59 Ru5 C58 C63 119.6(13)
Ru6 Ru5 C58 C63 64.2(16)
Ru4 Ru5 C58 C63 -10.2(12)
C57 C58 C59 C60 1.1(9)
C63 C58 C59 C60 171.8(9)
Ru5 C58 C59 C60 -61.6(6)
C57 C58 C59 C64 -173.2(10)
C63 C58 C59 C64 -2.5(15)
Ru5 C58 C59 C64 124.1(10)
C57 C58 C59 Ru5 62.7(6)
C63 C58 C59 Ru5 -126.6(9)
C39A Ru5 C59 C60 4.9(13)
C39 Ru5 C59 C60 104.8(13)
B2 Ru5 C59 C60 -123.4(7)
C61 Ru5 C59 C60 37.5(6)
C58 Ru5 C59 C60 116.6(8)
C57 Ru5 C59 C60 79.8(6)
Ru6 Ru5 C59 C60 -78.9(6)
Ru4 Ru5 C59 C60 -166.8(5)
C39A Ru5 C59 C58 -111.8(11)
C39 Ru5 C59 C58 -11.8(14)
B2 Ru5 C59 C58 119.9(6)
C61 Ru5 C59 C58 -79.1(6)
C57 Ru5 C59 C58 -36.9(5)
C60 Ru5 C59 C58 -116.6(8)
Ru6 Ru5 C59 C58 164.4(4)
Ru4 Ru5 C59 C58 76.6(6)
C39A Ru5 C59 C64 124.3(15)
C39 Ru5 C59 C64 -135.8(15)
B2 Ru5 C59 C64 -4.1(14)
C61 Ru5 C59 C64 156.9(14)
C58 Ru5 C59 C64 -124.0(15)
C57 Ru5 C59 C64 -160.9(14)
C60 Ru5 C59 C64 119.4(15)
Ru6 Ru5 C59 C64 40.5(14)
Ru4 Ru5 C59 C64 -47.4(14)
C58 C59 C60 C61 -0.8(10)
C64 C59 C60 C61 173.8(9)
Ru5 C59 C60 C61 -62.1(6)
C58 C59 C60 C65 -172.9(9)
C64 C59 C60 C65 1.7(16)
Ru5 C59 C60 C65 125.8(10)
C58 C59 C60 Ru5 61.3(6)
C64 C59 C60 Ru5 -124.1(10)
C39A Ru5 C60 C59 -177.5(7)
C39 Ru5 C60 C59 -139.7(8)
B2 Ru5 C60 C59 68.4(7)
C61 Ru5 C60 C59 -117.5(8)
C58 Ru5 C60 C59 -38.0(5)
C57 Ru5 C60 C59 -79.9(6)
Ru6 Ru5 C60 C59 126.5(5)
Ru4 Ru5 C60 C59 55.2(14)
C39A Ru5 C60 C61 -60.0(7)
C39 Ru5 C60 C61 -22.2(10)
B2 Ru5 C60 C61 -174.1(6)
C58 Ru5 C60 C61 79.5(6)
C57 Ru5 C60 C61 37.6(5)
C59 Ru5 C60 C61 117.5(8)
Ru6 Ru5 C60 C61 -116.0(5)
Ru4 Ru5 C60 C61 172.7(10)
C39A Ru5 C60 C65 58.4(15)
C39 Ru5 C60 C65 96.2(15)
B2 Ru5 C60 C65 -55.6(15)
C61 Ru5 C60 C65 118.4(15)
C58 Ru5 C60 C65 -162.1(15)
C57 Ru5 C60 C65 156.0(15)
C59 Ru5 C60 C65 -124.1(16)
Ru6 Ru5 C60 C65 2.4(14)
Ru4 Ru5 C60 C65 -69(2)
C58 C57 C61 C60 0.4(10)
C62 C57 C61 C60 -175.4(10)
Ru5 C57 C61 C60 62.9(6)
C58 C57 C61 C66 176.7(9)
C62 C57 C61 C66 0.9(16)
Ru5 C57 C61 C66 -120.8(10)
C58 C57 C61 Ru5 -62.4(6)
C62 C57 C61 Ru5 121.8(10)
C59 C60 C61 C57 0.3(10)
C65 C60 C61 C57 172.7(9)
Ru5 C60 C61 C57 -62.8(6)
C59 C60 C61 C66 -175.9(10)
C65 C60 C61 C66 -3.4(16)
Ru5 C60 C61 C66 121.0(10)
C59 C60 C61 Ru5 63.1(6)
C65 C60 C61 Ru5 -124.5(9)
C39A Ru5 C61 C57 -114.6(7)
C39 Ru5 C61 C57 -77.1(7)
B2 Ru5 C61 C57 129.3(10)
C58 Ru5 C61 C57 37.1(5)
C60 Ru5 C61 C57 116.8(8)
C59 Ru5 C61 C57 79.7(6)
Ru6 Ru5 C61 C57 -154.9(4)
Ru4 Ru5 C61 C57 -60.0(8)
C39A Ru5 C61 C60 128.6(7)
C39 Ru5 C61 C60 166.1(6)
B2 Ru5 C61 C60 12.5(13)
C58 Ru5 C61 C60 -79.7(6)
C57 Ru5 C61 C60 -116.8(8)
C59 Ru5 C61 C60 -37.1(6)
Ru6 Ru5 C61 C60 88.3(6)
Ru4 Ru5 C61 C60 -176.8(4)
C39A Ru5 C61 C66 4.7(13)
C39 Ru5 C61 C66 42.2(14)
B2 Ru5 C61 C66 -111.4(15)
C58 Ru5 C61 C66 156.4(14)
C57 Ru5 C61 C66 119.3(15)
C60 Ru5 C61 C66 -123.9(15)
C59 Ru5 C61 C66 -161.0(14)
Ru6 Ru5 C61 C66 -35.6(14)
Ru4 Ru5 C61 C66 59.3(15)
C40 Ru6 C67 C68 -33.4(9)
C39A Ru6 C67 C68 73(2)
C70 Ru6 C67 C68 79.5(6)
B2 Ru6 C67 C68 -148.1(5)
C71 Ru6 C67 C68 117.6(8)
C69 Ru6 C67 C68 36.4(5)
Ru4 Ru6 C67 C68 -98.1(5)
Ru5 Ru6 C67 C68 180.0(3)
C40 Ru6 C67 C71 -151.0(6)
C39A Ru6 C67 C71 -45(2)
C70 Ru6 C67 C71 -38.1(6)
B2 Ru6 C67 C71 94.3(6)
C68 Ru6 C67 C71 -117.6(8)
C69 Ru6 C67 C71 -81.2(6)
Ru4 Ru6 C67 C71 144.3(5)
Ru5 Ru6 C67 C71 62.4(7)
C40 Ru6 C67 C72 87.9(11)
C39A Ru6 C67 C72 -165.9(19)
C70 Ru6 C67 C72 -159.2(11)
B2 Ru6 C67 C72 -26.8(11)
C68 Ru6 C67 C72 121.3(12)
C71 Ru6 C67 C72 -121.1(12)
C69 Ru6 C67 C72 157.7(11)
Ru4 Ru6 C67 C72 23.2(11)
Ru5 Ru6 C67 C72 -58.7(11)
C71 C67 C68 C69 -0.8(9)
C72 C67 C68 C69 173.6(9)
Ru6 C67 C68 C69 -62.9(6)
C71 C67 C68 C73 -170.8(8)
C72 C67 C68 C73 3.6(14)
Ru6 C67 C68 C73 127.1(8)
C71 C67 C68 Ru6 62.0(6)
C72 C67 C68 Ru6 -123.5(9)
C40 Ru6 C68 C69 -80.2(6)
C39A Ru6 C68 C69 -41.9(9)
C70 Ru6 C68 C69 37.9(6)
B2 Ru6 C68 C69 161.6(6)
C67 Ru6 C68 C69 118.5(8)
C71 Ru6 C68 C69 80.8(6)
Ru4 Ru6 C68 C69 -135.4(5)
Ru5 Ru6 C68 C69 118(4)
C40 Ru6 C68 C67 161.3(5)
C39A Ru6 C68 C67 -160.4(7)
C70 Ru6 C68 C67 -80.6(6)
B2 Ru6 C68 C67 43.1(7)
C71 Ru6 C68 C67 -37.7(6)
C69 Ru6 C68 C67 -118.5(8)
Ru4 Ru6 C68 C67 106.1(5)
Ru5 Ru6 C68 C67 0(4)
C40 Ru6 C68 C73 42.7(9)
C39A Ru6 C68 C73 81.0(11)
C70 Ru6 C68 C73 160.8(10)
B2 Ru6 C68 C73 -75.5(10)
C67 Ru6 C68 C73 -118.6(11)
C71 Ru6 C68 C73 -156.3(10)
C69 Ru6 C68 C73 122.9(11)
Ru4 Ru6 C68 C73 -12.4(10)
Ru5 Ru6 C68 C73 -119(4)
C67 C68 C69 C70 1.9(9)
C73 C68 C69 C70 171.6(8)
Ru6 C68 C69 C70 -60.2(5)
C67 C68 C69 C74 -174.5(8)
C73 C68 C69 C74 -4.8(14)
Ru6 C68 C69 C74 123.4(9)
C67 C68 C69 Ru6 62.1(6)
C73 C68 C69 Ru6 -128.2(8)
C40 Ru6 C69 C68 111.8(5)
C39A Ru6 C69 C68 151.5(6)
C70 Ru6 C69 C68 -117.8(8)
B2 Ru6 C69 C68 -51.7(15)
C67 Ru6 C69 C68 -37.1(5)
C71 Ru6 C69 C68 -80.0(6)
Ru4 Ru6 C69 C68 72.7(6)
Ru5 Ru6 C69 C68 -175.6(4)
C40 Ru6 C69 C70 -130.4(5)
C39A Ru6 C69 C70 -90.7(7)
B2 Ru6 C69 C70 66.1(14)
C68 Ru6 C69 C70 117.8(8)
C67 Ru6 C69 C70 80.7(6)
C71 Ru6 C69 C70 37.8(6)
Ru4 Ru6 C69 C70 -169.4(4)
Ru5 Ru6 C69 C70 -57.7(7)
C40 Ru6 C69 C74 -11.2(10)
C39A Ru6 C69 C74 28.5(11)
C70 Ru6 C69 C74 119.2(11)
B2 Ru6 C69 C74 -174.7(12)
C68 Ru6 C69 C74 -123.0(12)
C67 Ru6 C69 C74 -160.1(11)
C71 Ru6 C69 C74 157.0(11)
Ru4 Ru6 C69 C74 -50.3(11)
Ru5 Ru6 C69 C74 61.4(11)
C68 C69 C70 C71 -2.3(9)
C74 C69 C70 C71 174.2(8)
Ru6 C69 C70 C71 -63.2(6)
C68 C69 C70 C75 -175.5(9)
C74 C69 C70 C75 1.0(14)
Ru6 C69 C70 C75 123.6(10)
C68 C69 C70 Ru6 60.9(6)
C74 C69 C70 Ru6 -122.6(8)
C40 Ru6 C70 C71 -178.6(5)
C39A Ru6 C70 C71 -143.5(6)
B2 Ru6 C70 C71 -40.7(7)
C68 Ru6 C70 C71 80.5(6)
C67 Ru6 C70 C71 38.2(5)
C69 Ru6 C70 C71 117.1(7)
Ru4 Ru6 C70 C71 -159(2)
Ru5 Ru6 C70 C71 -96.2(5)
C40 Ru6 C70 C69 64.3(6)
C39A Ru6 C70 C69 99.5(6)
B2 Ru6 C70 C69 -157.8(6)
C68 Ru6 C70 C69 -36.5(5)
C67 Ru6 C70 C69 -78.9(6)
C71 Ru6 C70 C69 -117.1(7)
Ru4 Ru6 C70 C69 84(2)
Ru5 Ru6 C70 C69 146.7(4)
C40 Ru6 C70 C75 -57.4(13)
C39A Ru6 C70 C75 -22.2(14)
B2 Ru6 C70 C75 80.6(14)
C68 Ru6 C70 C75 -158.2(14)
C67 Ru6 C70 C75 159.5(14)
C71 Ru6 C70 C75 121.3(14)
C69 Ru6 C70 C75 -121.6(15)
Ru4 Ru6 C70 C75 -38(3)
Ru5 Ru6 C70 C75 25.0(13)
C69 C70 C71 C67 1.8(9)
C75 C70 C71 C67 175.0(9)
Ru6 C70 C71 C67 -61.7(6)
C69 C70 C71 C76 -173.7(9)
C75 C70 C71 C76 -0.4(15)
Ru6 C70 C71 C76 122.9(10)
C69 C70 C71 Ru6 63.4(6)
C75 C70 C71 Ru6 -123.3(9)
C68 C67 C71 C70 -0.6(9)
C72 C67 C71 C70 -175.1(9)
Ru6 C67 C71 C70 61.3(6)
C68 C67 C71 C76 175.0(9)
C72 C67 C71 C76 0.5(15)
Ru6 C67 C71 C76 -123.1(9)
C68 C67 C71 Ru6 -61.9(6)
C72 C67 C71 Ru6 123.6(9)
C40 Ru6 C71 C70 3.8(13)
C39A Ru6 C71 C70 50.4(8)
B2 Ru6 C71 C70 150.6(6)
C68 Ru6 C71 C70 -79.3(6)
C67 Ru6 C71 C70 -116.5(8)
C69 Ru6 C71 C70 -37.9(5)
Ru4 Ru6 C71 C70 175.5(4)
Ru5 Ru6 C71 C70 102.7(5)
C40 Ru6 C71 C67 120.3(11)
C39A Ru6 C71 C67 166.9(7)
C70 Ru6 C71 C67 116.5(8)
B2 Ru6 C71 C67 -92.9(6)
C68 Ru6 C71 C67 37.2(5)
C69 Ru6 C71 C67 78.6(6)
Ru4 Ru6 C71 C67 -68.0(7)
Ru5 Ru6 C71 C67 -140.8(5)
C40 Ru6 C71 C76 -119.2(13)
C39A Ru6 C71 C76 -72.5(14)
C70 Ru6 C71 C76 -122.9(14)
B2 Ru6 C71 C76 27.7(12)
C68 Ru6 C71 C76 157.8(13)
C67 Ru6 C71 C76 120.6(14)
C69 Ru6 C71 C76 -160.9(13)
Ru4 Ru6 C71 C76 52.6(14)
Ru5 Ru6 C71 C76 -20.2(13)
C1A C2 C1 Ru2 50.4(14)
C3 C2 C1 Ru2 161.9(6)
Ru3 C2 C1 Ru2 -2.1(8)
Ru1 C2 C1 Ru2 -76.1(5)
C1A C2 C1 Ru1 126.5(14)
C3 C2 C1 Ru1 -122.0(7)
Ru3 C2 C1 Ru1 73.9(4)
C1A Ru2 C1 C2 -44.0(13)
B1 Ru2 C1 C2 43.2(8)
C22 Ru2 C1 C2 -116.0(7)
C21 Ru2 C1 C2 -107.7(8)
C20 Ru2 C1 C2 174.1(5)
C19 Ru2 C1 C2 175.6(6)
C23 Ru2 C1 C2 -151.1(7)
Ru1 Ru2 C1 C2 67.8(6)
Ru3 Ru2 C1 C2 1.6(6)
C1A Ru2 C1 Ru1 -111.8(13)
B1 Ru2 C1 Ru1 -24.6(4)
C22 Ru2 C1 Ru1 176.2(3)
C21 Ru2 C1 Ru1 -175.5(4)
C20 Ru2 C1 Ru1 106.3(7)
C19 Ru2 C1 Ru1 107.8(3)
C23 Ru2 C1 Ru1 141.1(3)
Ru3 Ru2 C1 Ru1 -66.2(2)
C10 Ru1 C1 C2 134.0(5)
C9 Ru1 C1 C2 160.9(5)
C12 Ru1 C1 C2 68.7(7)
C11 Ru1 C1 C2 94.8(5)
C13 Ru1 C1 C2 116.5(14)
B1 Ru1 C1 C2 -92.3(5)
Ru3 Ru1 C1 C2 -46.6(4)
Ru2 Ru1 C1 C2 -114.8(6)
C2 Ru1 C1 Ru2 114.8(6)
C10 Ru1 C1 Ru2 -111.2(3)
C9 Ru1 C1 Ru2 -84.3(5)
C12 Ru1 C1 Ru2 -176.5(3)
C11 Ru1 C1 Ru2 -150.4(3)
C13 Ru1 C1 Ru2 -128.7(14)
B1 Ru1 C1 Ru2 22.5(4)
Ru3 Ru1 C1 Ru2 68.2(2)
C1 C2 C1A Ru2 -50.5(11)
C3 C2 C1A Ru2 -163.0(8)
Ru3 C2 C1A Ru2 76.9(12)
Ru1 C2 C1A Ru2 2.1(16)
C1 C2 C1A Ru3 -127.4(11)
C3 C2 C1A Ru3 120.1(9)
Ru1 C2 C1A Ru3 -74.8(7)
C1 Ru2 C1A C2 46.6(12)
B1 Ru2 C1A C2 -49.7(16)
C22 Ru2 C1A C2 162.9(15)
C21 Ru2 C1A C2 -167.5(11)
C20 Ru2 C1A C2 177.1(7)
C19 Ru2 C1A C2 109.9(15)
C23 Ru2 C1A C2 126.3(14)
Ru1 Ru2 C1A C2 -1.6(13)
Ru3 Ru2 C1A C2 -67.8(14)
C1 Ru2 C1A Ru3 114.4(14)
B1 Ru2 C1A Ru3 18.0(8)
C22 Ru2 C1A Ru3 -129.3(7)
C21 Ru2 C1A Ru3 -99.7(8)
C20 Ru2 C1A Ru3 -115.1(16)
C19 Ru2 C1A Ru3 177.7(4)
C23 Ru2 C1A Ru3 -166.0(5)
Ru1 Ru2 C1A Ru3 66.2(6)
B1 Ru3 C1A C2 98.1(10)
C32 Ru3 C1A C2 -118(3)
C29 Ru3 C1A C2 -130.6(9)
C33 Ru3 C1A C2 -157.6(6)
C31 Ru3 C1A C2 -66.4(14)
C30 Ru3 C1A C2 -91.9(10)
Ru1 Ru3 C1A C2 48.8(9)
Ru2 Ru3 C1A C2 115.8(14)
C2 Ru3 C1A Ru2 -115.8(14)
B1 Ru3 C1A Ru2 -17.6(8)
C32 Ru3 C1A Ru2 126(3)
C29 Ru3 C1A Ru2 113.6(7)
C33 Ru3 C1A Ru2 86.7(10)
C31 Ru3 C1A Ru2 177.8(3)
C30 Ru3 C1A Ru2 152.3(6)
Ru1 Ru3 C1A Ru2 -66.9(6)
C39A C40 C39 Ru5 50.9(9)
C41 C40 C39 Ru5 162.0(6)
Ru6 C40 C39 Ru5 -2.5(10)
Ru4 C40 C39 Ru5 -76.1(7)
C39A C40 C39 Ru4 127.0(9)
C41 C40 C39 Ru4 -121.9(8)
Ru6 C40 C39 Ru4 73.6(5)
C39A Ru5 C39 C40 -46.9(10)
B2 Ru5 C39 C40 46.6(10)
C61 Ru5 C39 C40 -122.5(9)
C58 Ru5 C39 C40 170.9(7)
C57 Ru5 C39 C40 -158.8(9)
C60 Ru5 C39 C40 -108.7(10)
C59 Ru5 C39 C40 179.1(7)
Ru6 Ru5 C39 C40 1.9(7)
Ru4 Ru5 C39 C40 67.5(8)
C39A Ru5 C39 Ru4 -114.4(10)
B2 Ru5 C39 Ru4 -20.9(6)
C61 Ru5 C39 Ru4 170.0(4)
C58 Ru5 C39 Ru4 103.4(5)
C57 Ru5 C39 Ru4 133.7(4)
C60 Ru5 C39 Ru4 -176.2(4)
C59 Ru5 C39 Ru4 111.6(11)
Ru6 Ru5 C39 Ru4 -65.6(3)
C48 Ru4 C39 C40 136.3(6)
C51 Ru4 C39 C40 113.1(19)
C47 Ru4 C39 C40 162.7(5)
B2 Ru4 C39 C40 -94.3(7)
C50 Ru4 C39 C40 69.8(9)
C49 Ru4 C39 C40 97.0(7)
Ru6 Ru4 C39 C40 -46.8(5)
Ru5 Ru4 C39 C40 -113.9(8)
C40 Ru4 C39 Ru5 113.9(8)
C48 Ru4 C39 Ru5 -109.8(4)
C51 Ru4 C39 Ru5 -133.0(18)
C47 Ru4 C39 Ru5 -83.3(7)
B2 Ru4 C39 Ru5 19.6(5)
C50 Ru4 C39 Ru5 -176.3(3)
C49 Ru4 C39 Ru5 -149.1(4)
Ru6 Ru4 C39 Ru5 67.1(3)
C39 C40 C39A Ru5 -52.4(9)
C41 C40 C39A Ru5 -163.5(6)
Ru6 C40 C39A Ru5 75.0(7)
Ru4 C40 C39A Ru5 0.4(10)
C39 C40 C39A Ru6 -127.4(9)
C41 C40 C39A Ru6 121.6(8)
Ru4 C40 C39A Ru6 -74.6(4)
C39 Ru5 C39A C40 45.9(9)
B2 Ru5 C39A C40 -45.1(10)
C61 Ru5 C39A C40 157.3(9)
C58 Ru5 C39A C40 111.8(9)
C57 Ru5 C39A C40 122.0(9)
C60 Ru5 C39A C40 -170.9(8)
C59 Ru5 C39A C40 -174.1(6)
Ru6 Ru5 C39A C40 -65.3(8)
Ru4 Ru5 C39A C40 -0.3(7)
C39 Ru5 C39A Ru6 111.2(10)
B2 Ru5 C39A Ru6 20.2(6)
C61 Ru5 C39A Ru6 -137.4(4)
C58 Ru5 C39A Ru6 177.2(4)
C57 Ru5 C39A Ru6 -172.7(3)
C60 Ru5 C39A Ru6 -105.6(5)
C59 Ru5 C39A Ru6 -108.8(10)
Ru4 Ru5 C39A Ru6 65.1(3)
C70 Ru6 C39A C40 -130.2(6)
B2 Ru6 C39A C40 96.0(7)
C68 Ru6 C39A C40 -66.3(9)
C67 Ru6 C39A C40 -124.1(18)
C71 Ru6 C39A C40 -159.4(5)
C69 Ru6 C39A C40 -90.9(7)
Ru4 Ru6 C39A C40 47.8(5)
Ru5 Ru6 C39A C40 115.0(8)
C40 Ru6 C39A Ru5 -115.0(8)
C70 Ru6 C39A Ru5 114.7(5)
B2 Ru6 C39A Ru5 -19.0(5)
C68 Ru6 C39A Ru5 178.6(3)
C67 Ru6 C39A Ru5 120.8(19)
C71 Ru6 C39A Ru5 85.6(6)
C69 Ru6 C39A Ru5 154.1(4)
Ru4 Ru6 C39A Ru5 -67.2(4)
